data_1549309
loop_
_publ_author_name
'Yang, Xiaoping'
'Wang, Shiqing'
'Zhang, Yali'
'Liang, Guang'
'Zhu, Ting'
'Zhang, Lijie'
'Huang, Shaoming'
'Schipper, Desmond'
'Jones, Richard A.'

_publ_section_title
;
 A self-assembling luminescent lanthanide molecular nanoparticle with
 potential for live&#x00A0;cell imaging.
;
_journal_issue 20
_journal_name_full 'Chemical science'
_journal_page_first 4630
_journal_page_last 4637
_journal_paper_doi 10.1039/c8sc00650d
_journal_volume 9
_journal_year 2018
_chemical_formula_sum 'C386 H500 Cd24 N24 O177 Tb8'
_chemical_formula_weight 12277.06
_space_group_IT_number 118
_space_group_name_Hall 'P -4 -2n'
_space_group_name_H-M_alt 'P -4 n 2'
_symmetry_cell_setting tetragonal
_symmetry_space_group_name_Hall 'P -4 -2n'
_symmetry_space_group_name_H-M 'P -4 n 2'
_atom_sites_solution_hydrogens geom
_atom_sites_solution_primary direct
_atom_sites_solution_secondary difmap
_audit_creation_method SHELXL-97
_audit_update_record
;
2014-10-27 deposited with the CCDC.
2018-04-24 downloaded from the CCDC.
;
_cell_angle_alpha 90.00
_cell_angle_beta 90.00
_cell_angle_gamma 90.00
_cell_formula_units_Z 4
_cell_length_a 42.806(6)
_cell_length_b 42.806(6)
_cell_length_c 37.886(8)
_cell_measurement_reflns_used 51390
_cell_measurement_temperature 190(1)
_cell_measurement_theta_max 28.7818
_cell_measurement_theta_min 1.2901
_cell_volume 69421(2)
_computing_cell_refinement 'Collect software, Nonius B.V. 1998'
_computing_data_collection 'Collect software, Nonius B.V. 1998'
_computing_data_reduction
;
DENZO and Scalepack (Otwinoski and Minor, 1997)
;
_computing_molecular_graphics 'XP SHELXTL/PC, Siemens Analytical'
_computing_structure_refinement 'XL SHELXTL/PC, Siemens Analytical'
_computing_structure_solution
;

SIR97 - Altomare A., Burla M.C., Camalli M., Cascarano G.L., Giacovazzo C., 
Guagliardi A., Moliterni A.G.G., Polidori G.,Spagna R.
;
_diffrn_ambient_temperature 190(1)
_diffrn_detector_area_resol_mean 13.6612
_diffrn_measured_fraction_theta_full 0.986
_diffrn_measured_fraction_theta_max 0.986
_diffrn_measurement_device_type 'Mercury2 (2x2 bin mode)'
_diffrn_measurement_method dtprofit.ref
_diffrn_radiation_monochromator graphite
_diffrn_radiation_source 'fine-focus sealed tube'
_diffrn_radiation_type MoK\a
_diffrn_radiation_wavelength 0.71073
_diffrn_reflns_av_R_equivalents 0.1117
_diffrn_reflns_av_sigmaI/netI 0.0737
_diffrn_reflns_limit_h_max 50
_diffrn_reflns_limit_h_min -44
_diffrn_reflns_limit_k_max 50
_diffrn_reflns_limit_k_min -50
_diffrn_reflns_limit_l_max 44
_diffrn_reflns_limit_l_min -43
_diffrn_reflns_number 642012
_diffrn_reflns_theta_full 25.00
_diffrn_reflns_theta_max 25.00
_diffrn_reflns_theta_min 3.01
_exptl_absorpt_coefficient_mu 1.582
_exptl_absorpt_correction_T_max 1.0000
_exptl_absorpt_correction_T_min 0.5117
_exptl_absorpt_correction_type multi-scan
_exptl_absorpt_process_details 'DENZO and Scalepack (Otwinoski and Minor, 1997)'
_exptl_crystal_colour Yellow
_exptl_crystal_density_diffrn 1.175
_exptl_crystal_density_method 'not measured'
_exptl_crystal_description Block
_exptl_crystal_F_000 24288
_exptl_crystal_size_max 0.23
_exptl_crystal_size_mid 0.22
_exptl_crystal_size_min 0.19
_refine_diff_density_max 2.875
_refine_diff_density_min -1.703
_refine_diff_density_rms 0.218
_refine_ls_abs_structure_details 'Flack H D (1983), Acta Cryst. A39, 876-881'
_refine_ls_abs_structure_Flack 0.008(11)
_refine_ls_extinction_method none
_refine_ls_goodness_of_fit_ref 1.107
_refine_ls_hydrogen_treatment constr
_refine_ls_matrix_type full
_refine_ls_number_parameters 2890
_refine_ls_number_reflns 59138
_refine_ls_number_restraints 1948
_refine_ls_restrained_S_all 1.102
_refine_ls_R_factor_all 0.1610
_refine_ls_R_factor_gt 0.0892
_refine_ls_shift/su_max 0.009
_refine_ls_shift/su_mean 0.000
_refine_ls_structure_factor_coef Fsqd
_refine_ls_weighting_details 'calc w=1/[\s^2^(Fo^2^)+(0.1507P)^2^+408.9244P] where P=(Fo^2^+2Fc^2^)/3'
_refine_ls_weighting_scheme calc
_refine_ls_wR_factor_gt 0.2151
_refine_ls_wR_factor_ref 0.2444
_reflns_number_gt 35159
_reflns_number_total 59138
_reflns_threshold_expression >2sigma(I)
_cod_data_source_file c8sc00650d2.cif
_cod_data_source_block Cluster-4
_cod_depositor_comments
;
The following automatic conversions were performed:

'_symmetry_cell_setting' value 'TETRAGONAL' changed to 'tetragonal'
according to
/home/data/users/saulius/crontab/automatic-downloads/rss-feeds/RSC/lib/dictionaries/cif_core.dic
dictionary named 'cif_core.dic' version 2.4.2 from 2011-04-26.

'_exptl_absorpt_correction_type' value 'Multi-scan' changed to
'multi-scan' according to
/home/data/users/saulius/crontab/automatic-downloads/rss-feeds/RSC/lib/dictionaries/cif_core.dic
dictionary named 'cif_core.dic' version 2.4.2 from 2011-04-26.

Automatic conversion script
Id: cif_fix_values 4973 2017-02-22 13:04:09Z antanas 

 Adding full bibliography for 1549306--1549309.cif.
;
_cod_original_cell_volume 69419(23)
_cod_original_sg_symbol_Hall P-4-2n
_cod_original_sg_symbol_H-M P-4n2
_cod_database_code 1549309

loop_
_symmetry_equiv_pos_as_xyz
'x, y, z'
'-x, -y, z'
'y, -x, -z'
'-y, x, -z'
'x+1/2, -y+1/2, z+1/2'
'-x+1/2, y+1/2, z+1/2'
'y+1/2, x+1/2, -z+1/2'
'-y+1/2, -x+1/2, -z+1/2'

loop_
_atom_site_label
_atom_site_type_symbol
_atom_site_fract_x
_atom_site_fract_y
_atom_site_fract_z
_atom_site_U_iso_or_equiv
_atom_site_adp_type
_atom_site_occupancy
_atom_site_symmetry_multiplicity
_atom_site_calc_flag
_atom_site_refinement_flags
Tb1 Tb 0.80333(2) 0.11094(2) 0.60690(2) 0.0493(2) Uani 1 1 d U
Tb2 Tb 0.61151(2) 0.24829(2) 0.60366(2) 0.0500(2) Uani 1 1 d U
Tb3 Tb 0.74947(2) 0.43642(2) 0.60230(2) 0.0537(2) Uani 1 1 d U
Tb4 Tb 0.94116(2) 0.30046(2) 0.60738(2) 0.0521(2) Uani 1 1 d U
Cd1 Cd 0.71758(3) 0.13778(3) 0.60976(3) 0.0474(3) Uani 1 1 d U
Cd2 Cd 0.64723(4) 0.12474(4) 0.52817(4) 0.0678(4) Uani 1 1 d U
Cd3 Cd 0.61145(3) 0.16277(3) 0.60059(4) 0.0533(3) Uani 1 1 d U
Cd4 Cd 0.63926(3) 0.33387(3) 0.60811(3) 0.0480(3) Uani 1 1 d U
Cd5 Cd 0.62436(4) 0.40372(4) 0.52566(4) 0.0789(5) Uani 1 1 d U
Cd6 Cd 0.66426(3) 0.43731(3) 0.59831(4) 0.0557(4) Uani 1 1 d U
Cd7 Cd 0.83537(3) 0.40945(3) 0.60915(3) 0.0499(3) Uani 1 1 d U
Cd8 Cd 0.90902(3) 0.42279(4) 0.52740(4) 0.0634(4) Uani 1 1 d U
Cd9 Cd 0.93999(3) 0.38594(3) 0.60397(4) 0.0505(3) Uani 1 1 d U
Cd10 Cd 0.91449(3) 0.21480(3) 0.61146(3) 0.0475(3) Uani 1 1 d U
Cd11 Cd 0.92837(3) 0.14265(3) 0.53156(3) 0.0507(3) Uani 1 1 d U
Cd12 Cd 0.88890(3) 0.11086(3) 0.60566(3) 0.0468(3) Uani 1 1 d U
N1 N 0.6930(3) 0.0949(3) 0.6343(3) 0.047(3) Uani 1 1 d U
N2 N 0.5893(4) 0.1361(4) 0.6440(4) 0.059(4) Uani 1 1 d U
N3 N 0.7925(3) 0.0595(4) 0.6408(4) 0.054(4) Uani 1 1 d U
N4 N 0.5602(3) 0.2589(3) 0.6353(4) 0.049(4) Uani 1 1 d U
N5 N 0.5961(4) 0.3603(3) 0.6319(4) 0.052(4) Uani 1 1 d U
N6 N 0.9160(3) 0.0877(3) 0.6499(4) 0.050(4) Uani 1 1 d U
N7 N 0.6384(3) 0.4615(3) 0.6408(3) 0.047(3) Uani 1 1 d U
N8 N 0.9566(3) 0.1902(3) 0.6368(3) 0.045(3) Uani 1 1 d U
N9 N 0.7594(4) 0.4886(4) 0.6332(4) 0.059(4) Uani 1 1 d U
N10 N 0.9916(4) 0.2895(3) 0.6424(4) 0.057(4) Uani 1 1 d U
N11 N 0.9631(3) 0.4145(4) 0.6465(4) 0.057(4) Uani 1 1 d U
N12 N 0.8601(3) 0.4529(4) 0.6332(4) 0.054(4) Uani 1 1 d U
O1 O 0.7907(3) 0.0720(3) 0.5570(3) 0.054(3) Uani 1 1 d U
O2 O 0.7513(3) 0.0988(3) 0.5978(3) 0.054(3) Uani 1 1 d U
O3 O 0.6228(3) 0.1167(3) 0.5794(3) 0.063(3) Uani 1 1 d U
O4 O 0.6458(4) 0.0708(3) 0.5435(4) 0.089(5) Uani 1 1 d DU
O5 O 0.8963(3) 0.0614(3) 0.5713(3) 0.055(3) Uani 1 1 d U
O6 O 0.8468(3) 0.0776(3) 0.6080(3) 0.055(3) Uani 1 1 d U
O7 O 0.5785(3) 0.2046(3) 0.6016(3) 0.054(3) Uani 1 1 d U
O8 O 0.5627(3) 0.1559(3) 0.5635(3) 0.056(3) Uani 1 1 d U
O9 O 0.5735(3) 0.2625(3) 0.5530(3) 0.056(3) Uani 1 1 d U
O10 O 0.5996(3) 0.3008(3) 0.5953(3) 0.047(3) Uani 1 1 d U
O11 O 0.9369(3) 0.1217(3) 0.5840(3) 0.049(3) Uani 1 1 d U
O12 O 0.9836(3) 0.1449(3) 0.5499(3) 0.059(3) Uani 1 1 d U
O13 O 0.5706(3) 0.4083(4) 0.5418(4) 0.089(5) Uani 1 1 d DU
O14 O 0.6166(3) 0.4282(3) 0.5770(3) 0.064(4) Uani 1 1 d U
O15 O 0.9544(2) 0.2483(3) 0.6000(3) 0.048(3) Uani 1 1 d U
O16 O 0.9813(3) 0.2873(3) 0.5583(3) 0.059(3) Uani 1 1 d U
O17 O 0.6586(3) 0.4848(3) 0.5579(4) 0.068(4) Uani 1 1 d U
O18 O 0.7073(3) 0.4692(3) 0.5969(3) 0.062(3) Uani 1 1 d U
O19 O 0.9734(2) 0.3445(3) 0.6077(3) 0.050(3) Uani 1 1 d U
O20 O 0.9897(3) 0.3934(3) 0.5700(3) 0.062(3) Uani 1 1 d DU
O21 O 0.9080(3) 0.4779(3) 0.5426(3) 0.061(3) Uani 1 1 d U
O22 O 0.9295(3) 0.4321(3) 0.5819(3) 0.060(3) Uani 1 1 d U
O23 O 0.8014(3) 0.4479(3) 0.5954(3) 0.059(3) Uani 1 1 d U
O24 O 0.7640(3) 0.4730(3) 0.5516(3) 0.059(3) Uani 1 1 d U
O25 O 0.7665(3) 0.4203(3) 0.6565(3) 0.053(3) Uani 1 1 d U
O26 O 0.8140(3) 0.3991(3) 0.6635(3) 0.054(3) Uani 1 1 d U
O27 O 0.7376(3) 0.1500(3) 0.6655(3) 0.048(3) Uani 1 1 d U
O28 O 0.7850(3) 0.1287(3) 0.6609(3) 0.051(3) Uani 1 1 d U
O29 O 0.7366(3) 0.1817(3) 0.5849(3) 0.059(3) Uani 1 1 d U
O30 O 0.7810(3) 0.1595(3) 0.5930(3) 0.061(3) Uani 1 1 d U
O31 O 0.6978(3) 0.1276(3) 0.5527(3) 0.056(3) Uani 1 1 d U
O32 O 0.6917(3) 0.1174(4) 0.4965(4) 0.076(4) Uani 1 1 d U
O33 O 0.6703(3) 0.1650(3) 0.6204(3) 0.051(3) Uani 1 1 d U
O34 O 0.6389(3) 0.2032(3) 0.6261(3) 0.047(3) Uani 1 1 d U
O35 O 0.6138(4) 0.1078(4) 0.4878(4) 0.090(5) Uani 1 1 d U
O36 O 0.6290(5) 0.1531(5) 0.4702(5) 0.119(6) Uani 1 1 d U
O37 O 0.6358(3) 0.1730(3) 0.5485(3) 0.059(3) Uani 1 1 d U
O38 O 0.6297(3) 0.2241(3) 0.5501(3) 0.056(3) Uani 1 1 d U
O39 O 0.6604(3) 0.2688(3) 0.5920(4) 0.070(4) Uani 1 1 d U
O40 O 0.6833(3) 0.3149(3) 0.5845(3) 0.060(3) Uani 1 1 d U
O41 O 0.6296(3) 0.3529(3) 0.5509(3) 0.058(3) Uani 1 1 d U
O42 O 0.6164(5) 0.3582(5) 0.4951(5) 0.112(6) Uani 1 1 d U
O43 O 0.6657(3) 0.3796(3) 0.6213(3) 0.055(3) Uani 1 1 d U
O44 O 0.7049(3) 0.4109(3) 0.6268(3) 0.052(3) Uani 1 1 d U
O45 O 0.6741(3) 0.4124(3) 0.5477(3) 0.066(4) Uani 1 1 d U
O46 O 0.7244(4) 0.4155(3) 0.5513(4) 0.071(4) Uani 1 1 d U
O47 O 0.7705(3) 0.3882(3) 0.5919(4) 0.065(4) Uani 1 1 d U
O48 O 0.8163(3) 0.3653(3) 0.5849(3) 0.053(3) Uani 1 1 d U
O49 O 0.8575(3) 0.4190(3) 0.5521(3) 0.059(3) Uani 1 1 d U
O50 O 0.8643(3) 0.4253(4) 0.4960(3) 0.076(4) Uani 1 1 d U
O51 O 0.9371(4) 0.3991(4) 0.4794(5) 0.102(5) Uani 1 1 d U
O52 O 0.9397(5) 0.4477(5) 0.4854(6) 0.125(7) Uani 1 1 d U
O53 O 0.8815(3) 0.3844(3) 0.6231(3) 0.050(3) Uani 1 1 d U
O54 O 0.9129(3) 0.3444(3) 0.6294(3) 0.053(3) Uani 1 1 d U
O55 O 0.9250(3) 0.3232(3) 0.5529(3) 0.063(3) Uani 1 1 d U
O56 O 0.9178(3) 0.3754(3) 0.5508(3) 0.060(3) Uani 1 1 d U
O57 O 0.8928(3) 0.2785(3) 0.5942(3) 0.062(3) Uani 1 1 d U
O58 O 0.8712(3) 0.2326(3) 0.5855(4) 0.065(4) Uani 1 1 d U
O59 O 0.8873(3) 0.1702(3) 0.6258(3) 0.052(3) Uani 1 1 d U
O60 O 0.8472(3) 0.1385(3) 0.6300(3) 0.052(3) Uani 1 1 d U
O61 O 0.8281(3) 0.1286(3) 0.5551(3) 0.055(3) Uani 1 1 d U
O62 O 0.8791(3) 0.1346(3) 0.5541(3) 0.057(3) Uani 1 1 d U
O63 O 0.9339(3) 0.1865(3) 0.4978(3) 0.061(3) Uani 1 1 d U
O64 O 0.9249(3) 0.1942(3) 0.5548(3) 0.053(3) Uani 1 1 d U
O65 O 0.9507(3) 0.1051(3) 0.4977(3) 0.063(3) Uani 1 1 d U
O66 O 0.9043(3) 0.1166(3) 0.4801(4) 0.069(4) Uani 1 1 d U
O67 O 0.6487(2) 0.3137(3) 0.6625(3) 0.045(3) Uani 1 1 d U
O68 O 0.6282(3) 0.2657(3) 0.6577(3) 0.050(3) Uani 1 1 d U
O69 O 0.9223(3) 0.2832(3) 0.6602(3) 0.057(3) Uani 1 1 d U
O70 O 0.9032(3) 0.2349(3) 0.6662(3) 0.051(3) Uani 1 1 d U
O71 O 0.6437(6) 0.4250(5) 0.4698(6) 0.148(8) Uani 1 1 d U
H71A H 0.6287 0.4337 0.4589 0.223 Uiso 1 1 d R
C1 C 0.8110(4) 0.0600(5) 0.5294(5) 0.061(5) Uani 1 1 d U
H1A H 0.7994 0.0585 0.5077 0.091 Uiso 1 1 calc R
H1B H 0.8184 0.0396 0.5360 0.091 Uiso 1 1 calc R
H1C H 0.8284 0.0738 0.5262 0.091 Uiso 1 1 calc R
C2 C 0.7641(4) 0.0546(4) 0.5635(4) 0.050(4) Uani 1 1 d U
C3 C 0.7579(5) 0.0242(5) 0.5517(5) 0.068(5) Uani 1 1 d U
H3A H 0.7719 0.0141 0.5368 0.082 Uiso 1 1 calc R
C4 C 0.7318(5) 0.0097(5) 0.5621(6) 0.074(6) Uani 1 1 d U
H4A H 0.7279 -0.0103 0.5534 0.089 Uiso 1 1 calc R
C5 C 0.7095(6) 0.0231(5) 0.5858(5) 0.074(6) Uani 1 1 d U
H5A H 0.6916 0.0125 0.5927 0.088 Uiso 1 1 calc R
C6 C 0.7162(4) 0.0528(5) 0.5979(5) 0.059(5) Uani 1 1 d U
C7 C 0.7432(4) 0.0720(4) 0.5867(5) 0.051(4) Uani 1 1 d U
C8 C 0.6942(5) 0.0676(5) 0.6234(5) 0.056(5) Uani 1 1 d U
H8A H 0.6791 0.0544 0.6326 0.067 Uiso 1 1 calc R
C9 C 0.6702(4) 0.1016(4) 0.6654(4) 0.053(4) Uani 1 1 d U
H9A H 0.6653 0.1237 0.6663 0.064 Uiso 1 1 calc R
H9B H 0.6509 0.0900 0.6621 0.064 Uiso 1 1 calc R
C10 C 0.6861(4) 0.0914(4) 0.6996(4) 0.048(4) Uani 1 1 d U
H10A H 0.6898 0.0690 0.6992 0.058 Uiso 1 1 calc R
H10B H 0.7061 0.1018 0.7020 0.058 Uiso 1 1 calc R
C11 C 0.6655(4) 0.0997(4) 0.7300(4) 0.048(4) Uani 1 1 d U
H11A H 0.6442 0.0936 0.7246 0.058 Uiso 1 1 calc R
H11B H 0.6657 0.1222 0.7333 0.058 Uiso 1 1 calc R
C12 C 0.6754(5) 0.0840(5) 0.7644(5) 0.071(6) Uani 1 1 d U
H12A H 0.6973 0.0883 0.7688 0.106 Uiso 1 1 calc R
H12B H 0.6729 0.0616 0.7623 0.106 Uiso 1 1 calc R
C13 C 0.5966(5) 0.1548(4) 0.7031(5) 0.058(5) Uani 1 1 d U
H13B H 0.6166 0.1631 0.6953 0.087 Uiso 1 1 calc R
H13C H 0.6000 0.1336 0.7110 0.087 Uiso 1 1 calc R
C14 C 0.5749(5) 0.1546(5) 0.6733(5) 0.065(5) Uani 1 1 d U
H14A H 0.5708 0.1758 0.6655 0.078 Uiso 1 1 calc R
H14B H 0.5553 0.1452 0.6803 0.078 Uiso 1 1 calc R
C15 C 0.5856(5) 0.1061(5) 0.6441(5) 0.063(5) Uani 1 1 d U
H15A H 0.5718 0.0991 0.6613 0.075 Uiso 1 1 calc R
C16 C 0.5982(5) 0.0823(5) 0.6236(5) 0.062(5) Uani 1 1 d U
C17 C 0.5949(5) 0.0525(5) 0.6330(6) 0.073(6) Uani 1 1 d U
H17A H 0.5842 0.0487 0.6539 0.088 Uiso 1 1 calc R
C18 C 0.6054(5) 0.0280(5) 0.6156(6) 0.079(6) Uani 1 1 d U
H18A H 0.5995 0.0082 0.6232 0.095 Uiso 1 1 calc R
C19 C 0.6244(5) 0.0306(5) 0.5870(5) 0.077(6) Uani 1 1 d DU
H19A H 0.6349 0.0139 0.5768 0.093 Uiso 1 1 calc R
C20 C 0.6261(5) 0.0610(5) 0.5751(5) 0.077(6) Uani 1 1 d DU
C21 C 0.6167(5) 0.0889(5) 0.5920(5) 0.061(5) Uani 1 1 d U
C22 C 0.6540(6) 0.0440(4) 0.5186(5) 0.091(7) Uani 1 1 d DU
H22A H 0.6419 0.0259 0.5247 0.136 Uiso 1 1 calc R
H22B H 0.6759 0.0392 0.5206 0.136 Uiso 1 1 calc R
H22C H 0.6494 0.0500 0.4947 0.136 Uiso 1 1 calc R
C23 C 0.9245(5) 0.0510(5) 0.5547(6) 0.074(6) Uani 1 1 d U
H23A H 0.9202 0.0452 0.5307 0.110 Uiso 1 1 calc R
H23B H 0.9326 0.0332 0.5672 0.110 Uiso 1 1 calc R
H23C H 0.9396 0.0676 0.5551 0.110 Uiso 1 1 calc R
C24 C 0.8747(4) 0.0391(4) 0.5775(5) 0.052(4) Uani 1 1 d U
C25 C 0.8779(5) 0.0088(4) 0.5655(5) 0.062(5) Uani 1 1 d U
H25A H 0.8948 0.0032 0.5515 0.074 Uiso 1 1 calc R
C26 C 0.8546(5) -0.0137(5) 0.5751(6) 0.078(6) Uani 1 1 d U
H26A H 0.8564 -0.0343 0.5673 0.094 Uiso 1 1 calc R
C27 C 0.8295(4) -0.0051(4) 0.5959(5) 0.053(4) Uani 1 1 d U
H27A H 0.8142 -0.0195 0.6022 0.063 Uiso 1 1 calc R
C28 C 0.8278(4) 0.0268(4) 0.6075(5) 0.057(4) Uani 1 1 d U
C29 C 0.8507(4) 0.0485(4) 0.5973(5) 0.046(4) Uani 1 1 d U
C30 C 0.8016(4) 0.0325(4) 0.6308(4) 0.047(4) Uani 1 1 d U
H30A H 0.7906 0.0153 0.6392 0.057 Uiso 1 1 calc R
C31 C 0.7694(5) 0.0583(5) 0.6701(5) 0.061(5) Uani 1 1 d U
H31A H 0.7550 0.0757 0.6683 0.073 Uiso 1 1 calc R
H31B H 0.7575 0.0390 0.6691 0.073 Uiso 1 1 calc R
C32 C 0.7866(5) 0.0601(5) 0.7027(5) 0.062(5) Uani 1 1 d U
H32A H 0.7989 0.0791 0.7027 0.074 Uiso 1 1 calc R
H32B H 0.8010 0.0426 0.7037 0.074 Uiso 1 1 calc R
C33 C 0.7663(5) 0.0597(5) 0.7361(5) 0.065(5) Uani 1 1 d U
H33A H 0.7527 0.0778 0.7359 0.078 Uiso 1 1 calc R
H33B H 0.7533 0.0411 0.7359 0.078 Uiso 1 1 calc R
C34 C 0.7856(4) 0.0600(5) 0.7698(4) 0.058(5) Uani 1 1 d DU
H34A H 0.7984 0.0787 0.7706 0.070 Uiso 1 1 calc R
H34B H 0.7994 0.0419 0.7703 0.070 Uiso 1 1 calc R
C35 C 0.7637(4) 0.0593(4) 0.8018(4) 0.055(5) Uani 1 1 d DU
H35B H 0.7510 0.0405 0.8011 0.083 Uiso 1 1 calc R
H35C H 0.7499 0.0772 0.8011 0.083 Uiso 1 1 calc R
C36 C 0.5599(5) 0.2827(4) 0.6637(4) 0.052(4) Uani 1 1 d U
H36B H 0.5415 0.2959 0.6618 0.078 Uiso 1 1 calc R
H36C H 0.5784 0.2957 0.6625 0.078 Uiso 1 1 calc R
C37 C 0.5321(5) 0.2487(5) 0.6257(5) 0.066(5) Uani 1 1 d U
H37A H 0.5148 0.2587 0.6355 0.079 Uiso 1 1 calc R
C38 C 0.5261(4) 0.2241(4) 0.6022(5) 0.054(4) Uani 1 1 d U
C39 C 0.4967(5) 0.2207(5) 0.5893(5) 0.066(5) Uani 1 1 d U
H39A H 0.4820 0.2359 0.5950 0.079 Uiso 1 1 calc R
C40 C 0.4869(5) 0.1957(5) 0.5681(6) 0.073(6) Uani 1 1 d U
H40A H 0.4663 0.1942 0.5605 0.088 Uiso 1 1 calc R
C41 C 0.5084(5) 0.1736(5) 0.5588(6) 0.076(6) Uani 1 1 d U
H41A H 0.5028 0.1569 0.5444 0.092 Uiso 1 1 calc R
C42 C 0.5390(4) 0.1766(4) 0.5713(5) 0.054(5) Uani 1 1 d U
C43 C 0.5480(4) 0.2033(4) 0.5931(5) 0.057(5) Uani 1 1 d U
C44 C 0.5533(5) 0.1295(5) 0.5416(6) 0.080(6) Uani 1 1 d U
H44A H 0.5462 0.1371 0.5191 0.120 Uiso 1 1 calc R
H44B H 0.5367 0.1183 0.5530 0.120 Uiso 1 1 calc R
H44C H 0.5708 0.1158 0.5382 0.120 Uiso 1 1 calc R
C45 C 0.5631(4) 0.2434(4) 0.5252(5) 0.056(5) Uani 1 1 d U
H45A H 0.5491 0.2550 0.5104 0.084 Uiso 1 1 calc R
H45B H 0.5523 0.2255 0.5346 0.084 Uiso 1 1 calc R
H45C H 0.5807 0.2365 0.5115 0.084 Uiso 1 1 calc R
C46 C 0.5570(4) 0.2907(4) 0.5586(5) 0.049(4) Uani 1 1 d U
C47 C 0.5275(5) 0.2979(5) 0.5457(5) 0.065(5) Uani 1 1 d U
H47A H 0.5171 0.2841 0.5308 0.078 Uiso 1 1 calc R
C48 C 0.5143(5) 0.3242(5) 0.5549(5) 0.069(6) Uani 1 1 d U
H48A H 0.4949 0.3294 0.5455 0.083 Uiso 1 1 calc R
C49 C 0.5281(5) 0.3442(5) 0.5778(5) 0.059(5) Uani 1 1 d U
H49A H 0.5180 0.3630 0.5827 0.071 Uiso 1 1 calc R
C50 C 0.5548(4) 0.3388(4) 0.5936(5) 0.061(5) Uani 1 1 d U
C51 C 0.5729(4) 0.3109(5) 0.5822(5) 0.054(5) Uani 1 1 d U
C52 C 0.5696(4) 0.3591(4) 0.6190(4) 0.052(4) Uani 1 1 d U
H52A H 0.5563 0.3745 0.6275 0.062 Uiso 1 1 calc R
C53 C 0.6015(4) 0.3807(4) 0.6608(4) 0.053(4) Uani 1 1 d U
H53A H 0.5906 0.4002 0.6565 0.064 Uiso 1 1 calc R
H53B H 0.6236 0.3854 0.6621 0.064 Uiso 1 1 calc R
C54 C 0.5912(5) 0.3678(4) 0.6952(5) 0.057(5) Uani 1 1 d U
H54A H 0.5996 0.3469 0.6978 0.069 Uiso 1 1 calc R
H54B H 0.5686 0.3661 0.6952 0.069 Uiso 1 1 calc R
C55 C 0.6011(5) 0.3870(4) 0.7265(5) 0.058(5) Uani 1 1 d U
H55B H 0.5962 0.4087 0.7220 0.087 Uiso 1 1 calc R
H55C H 0.6235 0.3853 0.7293 0.087 Uiso 1 1 calc R
C56 C 0.8771(4) 0.0854(5) 0.7394(5) 0.059(5) Uani 1 1 d U
H56B H 0.8553 0.0898 0.7348 0.089 Uiso 1 1 calc R
H56C H 0.8796 0.0630 0.7416 0.089 Uiso 1 1 calc R
C57 C 0.8970(5) 0.0973(5) 0.7087(5) 0.067(5) Uani 1 1 d U
H57A H 0.9180 0.1014 0.7169 0.081 Uiso 1 1 calc R
H57B H 0.8883 0.1169 0.7002 0.081 Uiso 1 1 calc R
C58 C 0.8982(4) 0.0734(4) 0.6776(5) 0.052(4) Uani 1 1 d U
H58A H 0.9080 0.0542 0.6852 0.063 Uiso 1 1 calc R
H58B H 0.8772 0.0687 0.6694 0.063 Uiso 1 1 calc R
C59 C 0.9454(5) 0.0843(5) 0.6497(5) 0.063(5) Uani 1 1 d U
H59A H 0.9525 0.0716 0.6679 0.076 Uiso 1 1 calc R
C60 C 0.9709(4) 0.0959(4) 0.6271(5) 0.052(5) Uani 1 1 d U
C61 C 1.0006(4) 0.0896(5) 0.6375(5) 0.058(5) Uani 1 1 d U
H61A H 1.0040 0.0775 0.6576 0.070 Uiso 1 1 calc R
C62 C 1.0260(4) 0.1011(4) 0.6184(5) 0.056(5) Uani 1 1 d U
H62A H 1.0464 0.0967 0.6254 0.068 Uiso 1 1 calc R
C63 C 1.0202(4) 0.1191(4) 0.5889(5) 0.053(5) Uani 1 1 d U
H63A H 1.0369 0.1269 0.5759 0.064 Uiso 1 1 calc R
C64 C 0.9911(4) 0.1256(4) 0.5788(5) 0.053(5) Uani 1 1 d U
C65 C 0.9637(4) 0.1153(4) 0.5967(5) 0.052(4) Uani 1 1 d U
C66 C 1.0071(4) 0.1499(5) 0.5243(5) 0.060(5) Uani 1 1 d U
H66A H 1.0233 0.1627 0.5342 0.090 Uiso 1 1 calc R
H66B H 0.9982 0.1603 0.5042 0.090 Uiso 1 1 calc R
H66C H 1.0157 0.1302 0.5171 0.090 Uiso 1 1 calc R
C67 C 0.5434(5) 0.4019(6) 0.5167(6) 0.108(8) Uani 1 1 d DU
H67A H 0.5241 0.4073 0.5280 0.162 Uiso 1 1 calc R
H67B H 0.5432 0.3802 0.5104 0.162 Uiso 1 1 calc R
H67C H 0.5459 0.4143 0.4957 0.162 Uiso 1 1 calc R
C68 C 0.5600(6) 0.4293(5) 0.5721(5) 0.089(7) Uani 1 1 d DU
C69 C 0.5325(6) 0.4383(5) 0.5816(6) 0.084(7) Uani 1 1 d DU
H69A H 0.5148 0.4310 0.5699 0.101 Uiso 1 1 calc R
C70 C 0.5299(8) 0.4574(8) 0.6074(9) 0.124(10) Uani 1 1 d U
H70A H 0.5105 0.4662 0.6121 0.149 Uiso 1 1 calc R
C71 C 0.5536(6) 0.4649(6) 0.6273(7) 0.099(8) Uani 1 1 d U
H71B H 0.5500 0.4762 0.6479 0.119 Uiso 1 1 calc R
C72 C 0.5858(5) 0.4563(5) 0.6181(5) 0.072(6) Uani 1 1 d DU
C73 C 0.5909(5) 0.4376(5) 0.5892(5) 0.062(5) Uani 1 1 d U
C74 C 0.6108(5) 0.4684(5) 0.6406(5) 0.077(6) Uani 1 1 d DU
H74A H 0.6047 0.4833 0.6571 0.092 Uiso 1 1 calc R
C75 C 0.6570(4) 0.4743(4) 0.6697(5) 0.054(5) Uani 1 1 d U
H75A H 0.6785 0.4763 0.6620 0.065 Uiso 1 1 calc R
H75B H 0.6494 0.4950 0.6754 0.065 Uiso 1 1 calc R
C76 C 0.6559(5) 0.4548(4) 0.7012(5) 0.058(5) Uani 1 1 d U
H76A H 0.6626 0.4340 0.6947 0.070 Uiso 1 1 calc R
H76B H 0.6343 0.4533 0.7087 0.070 Uiso 1 1 calc R
C77 C 0.6749(4) 0.4649(4) 0.7325(5) 0.057(5) Uani 1 1 d U
H77A H 0.6965 0.4592 0.7284 0.069 Uiso 1 1 calc R
H77B H 0.6739 0.4875 0.7342 0.069 Uiso 1 1 calc R
C78 C 0.6646(4) 0.4513(4) 0.7667(4) 0.053(4) Uani 1 1 d U
H78B H 0.6655 0.4287 0.7650 0.080 Uiso 1 1 calc R
H78C H 0.6430 0.4571 0.7709 0.080 Uiso 1 1 calc R
C79 C 0.9616(5) 0.1840(4) 0.7019(5) 0.057(5) Uani 1 1 d U
H79B H 0.9840 0.1868 0.7028 0.086 Uiso 1 1 calc R
H79C H 0.9520 0.2045 0.7035 0.086 Uiso 1 1 calc R
C80 C 0.9525(4) 0.1688(4) 0.6662(5) 0.056(5) Uani 1 1 d U
H80A H 0.9654 0.1505 0.6623 0.067 Uiso 1 1 calc R
H80B H 0.9309 0.1621 0.6671 0.067 Uiso 1 1 calc R
C81 C 0.9848(4) 0.1917(4) 0.6237(5) 0.052(5) Uani 1 1 d U
H81A H 0.9986 0.1767 0.6323 0.062 Uiso 1 1 calc R
C82 C 0.9972(4) 0.2117(4) 0.5996(4) 0.045(4) Uani 1 1 d U
C83 C 1.0266(5) 0.2066(5) 0.5860(5) 0.065(5) Uani 1 1 d U
H83A H 1.0367 0.1883 0.5925 0.078 Uiso 1 1 calc R
C84 C 1.0425(5) 0.2268(4) 0.5631(5) 0.056(5) Uani 1 1 d U
H84A H 1.0629 0.2227 0.5559 0.067 Uiso 1 1 calc R
C85 C 1.0270(5) 0.2528(5) 0.5518(5) 0.066(5) Uani 1 1 d U
H85A H 1.0364 0.2658 0.5352 0.080 Uiso 1 1 calc R
C86 C 0.9972(5) 0.2602(4) 0.5648(5) 0.056(5) Uani 1 1 d U
C87 C 0.9815(5) 0.2404(4) 0.5890(5) 0.054(5) Uani 1 1 d U
C88 C 0.9916(5) 0.3062(5) 0.5291(6) 0.075(6) Uani 1 1 d U
H88A H 1.0065 0.2947 0.5153 0.112 Uiso 1 1 calc R
H88B H 1.0012 0.3249 0.5379 0.112 Uiso 1 1 calc R
H88C H 0.9740 0.3116 0.5146 0.112 Uiso 1 1 calc R
C89 C 0.6329(5) 0.4913(5) 0.5359(6) 0.083(7) Uani 1 1 d U
H89A H 0.6398 0.4928 0.5118 0.125 Uiso 1 1 calc R
H89B H 0.6235 0.5107 0.5429 0.125 Uiso 1 1 calc R
H89C H 0.6178 0.4748 0.5379 0.125 Uiso 1 1 calc R
C90 C 0.6789(5) 0.5075(5) 0.5653(5) 0.060(5) Uani 1 1 d U
C91 C 0.6762(5) 0.5380(5) 0.5536(6) 0.072(6) Uani 1 1 d U
H91A H 0.6593 0.5433 0.5394 0.086 Uiso 1 1 calc R
C92 C 0.6981(5) 0.5613(5) 0.5626(6) 0.076(6) Uani 1 1 d U
H92A H 0.6964 0.5815 0.5538 0.091 Uiso 1 1 calc R
C93 C 0.7220(6) 0.5527(6) 0.5848(7) 0.097(8) Uani 1 1 d U
H93A H 0.7366 0.5678 0.5908 0.116 Uiso 1 1 calc R
C94 C 0.7256(5) 0.5236(4) 0.5986(5) 0.062(5) Uani 1 1 d U
C95 C 0.7035(5) 0.4990(5) 0.5864(5) 0.059(5) Uani 1 1 d U
C96 C 0.7500(4) 0.5153(4) 0.6221(5) 0.056(5) Uani 1 1 d U
H96A H 0.7611 0.5322 0.6310 0.067 Uiso 1 1 calc R
C97 C 0.7819(5) 0.4907(5) 0.6621(5) 0.063(5) Uani 1 1 d U
H97A H 0.7936 0.5100 0.6603 0.076 Uiso 1 1 calc R
H97B H 0.7964 0.4734 0.6609 0.076 Uiso 1 1 calc R
C98 C 0.7646(5) 0.4899(5) 0.6968(5) 0.064(5) Uani 1 1 d U
H98A H 0.7505 0.5076 0.6977 0.076 Uiso 1 1 calc R
H98B H 0.7520 0.4710 0.6975 0.076 Uiso 1 1 calc R
C99 C 0.7844(4) 0.4906(5) 0.7283(5) 0.064(5) Uani 1 1 d U
H99A H 0.7974 0.5091 0.7276 0.077 Uiso 1 1 calc R
H99B H 0.7981 0.4725 0.7281 0.077 Uiso 1 1 calc R
C100 C 0.7653(5) 0.4905(5) 0.7631(5) 0.069(6) Uani 1 1 d U
H10C H 0.7520 0.5089 0.7638 0.083 Uiso 1 1 calc R
H10D H 0.7519 0.4722 0.7636 0.083 Uiso 1 1 calc R
C101 C 0.7859(5) 0.4903(5) 0.7945(5) 0.072(6) Uani 1 1 d U
H10F H 0.7998 0.5082 0.7935 0.107 Uiso 1 1 calc R
H10G H 0.7986 0.4716 0.7942 0.107 Uiso 1 1 calc R
C102 C 0.9915(4) 0.2672(4) 0.6712(4) 0.051(4) Uani 1 1 d U
H10I H 1.0101 0.2544 0.6705 0.077 Uiso 1 1 calc R
H10J H 0.9734 0.2537 0.6695 0.077 Uiso 1 1 calc R
C103 C 1.0189(5) 0.2995(4) 0.6325(5) 0.056(5) Uani 1 1 d U
H10K H 1.0363 0.2899 0.6423 0.067 Uiso 1 1 calc R
C104 C 1.0243(5) 0.3238(4) 0.6080(5) 0.063(5) Uani 1 1 d U
C105 C 1.0545(5) 0.3274(5) 0.5968(6) 0.074(6) Uani 1 1 d U
H10L H 1.0696 0.3137 0.6055 0.089 Uiso 1 1 calc R
C106 C 1.0641(5) 0.3513(5) 0.5718(6) 0.072(6) Uani 1 1 d U
H10M H 1.0837 0.3508 0.5612 0.086 Uiso 1 1 calc R
C107 C 1.0446(4) 0.3734(4) 0.5650(6) 0.069(6) Uani 1 1 d DU
H10N H 1.0502 0.3903 0.5510 0.083 Uiso 1 1 calc R
C108 C 1.0162(4) 0.3713(4) 0.5786(5) 0.069(6) Uani 1 1 d DU
C109 C 1.0035(5) 0.3456(4) 0.5984(5) 0.060(5) Uani 1 1 d U
C110 C 0.9983(4) 0.4218(3) 0.5477(5) 0.063(5) Uani 1 1 d DU
H11C H 1.0205 0.4249 0.5484 0.076 Uiso 1 1 calc R
H11D H 0.9880 0.4400 0.5569 0.076 Uiso 1 1 calc R
H110 H 0.9918 0.4184 0.5238 0.095 Uiso 1 1 calc R
C111 C 0.8993(5) 0.5014(5) 0.5164(5) 0.078(6) Uani 1 1 d U
H11F H 0.8889 0.5185 0.5279 0.117 Uiso 1 1 calc R
H11G H 0.8854 0.4922 0.4993 0.117 Uiso 1 1 calc R
H11H H 0.9177 0.5089 0.5047 0.117 Uiso 1 1 calc R
C112 C 0.9247(4) 0.4856(4) 0.5704(6) 0.060(5) Uani 1 1 d U
C113 C 0.9305(5) 0.5160(6) 0.5792(6) 0.081(6) Uani 1 1 d U
H11I H 0.9226 0.5322 0.5656 0.097 Uiso 1 1 calc R
C114 C 0.9488(5) 0.5222(5) 0.6091(6) 0.073(5) Uani 1 1 d U
H11J H 0.9536 0.5428 0.6144 0.088 Uiso 1 1 calc R
C115 C 0.9599(5) 0.4988(5) 0.6312(6) 0.069(6) Uani 1 1 d U
H11K H 0.9711 0.5036 0.6515 0.083 Uiso 1 1 calc R
C116 C 0.9533(4) 0.4664(4) 0.6213(5) 0.058(5) Uani 1 1 d U
C117 C 0.9354(4) 0.4603(4) 0.5908(5) 0.047(4) Uani 1 1 d U
C118 C 0.9660(4) 0.4443(4) 0.6466(5) 0.049(4) Uani 1 1 d U
H11M H 0.9775 0.4527 0.6650 0.059 Uiso 1 1 calc R
C119 C 0.9765(5) 0.3979(5) 0.6761(5) 0.060(5) Uani 1 1 d U
H11N H 0.9954 0.4083 0.6837 0.073 Uiso 1 1 calc R
H11O H 0.9819 0.3768 0.6689 0.073 Uiso 1 1 calc R
C120 C 0.9540(5) 0.3966(5) 0.7059(5) 0.076(6) Uani 1 1 d U
H12E H 0.9340 0.3896 0.6968 0.115 Uiso 1 1 calc R
H12F H 0.9511 0.4177 0.7148 0.115 Uiso 1 1 calc R
C121 C 0.8747(6) 0.4636(5) 0.7622(6) 0.080(6) Uani 1 1 d U
H12H H 0.8536 0.4565 0.7669 0.121 Uiso 1 1 calc R
H12I H 0.8743 0.4862 0.7602 0.121 Uiso 1 1 calc R
C122 C 0.8853(4) 0.4505(4) 0.7292(4) 0.048(4) Uani 1 1 d U
H12J H 0.8859 0.4280 0.7317 0.057 Uiso 1 1 calc R
H12K H 0.9065 0.4576 0.7251 0.057 Uiso 1 1 calc R
C123 C 0.8663(4) 0.4582(4) 0.6973(4) 0.047(4) Uani 1 1 d U
H12L H 0.8464 0.4474 0.6988 0.056 Uiso 1 1 calc R
H12M H 0.8621 0.4805 0.6971 0.056 Uiso 1 1 calc R
C124 C 0.8817(5) 0.4495(5) 0.6644(5) 0.061(5) Uani 1 1 d U
H12N H 0.8888 0.4281 0.6660 0.074 Uiso 1 1 calc R
H12O H 0.8999 0.4627 0.6609 0.074 Uiso 1 1 calc R
C125 C 0.8594(4) 0.4803(5) 0.6194(5) 0.058(5) Uani 1 1 d U
H12P H 0.8736 0.4950 0.6279 0.069 Uiso 1 1 calc R
C126 C 0.8375(4) 0.4902(4) 0.5909(4) 0.051(4) Uani 1 1 d U
C127 C 0.8448(5) 0.5207(5) 0.5773(6) 0.074(6) Uani 1 1 d U
H12Q H 0.8623 0.5315 0.5851 0.089 Uiso 1 1 calc R
C128 C 0.8244(5) 0.5342(6) 0.5513(6) 0.082(6) Uani 1 1 d U
H12R H 0.8287 0.5538 0.5418 0.099 Uiso 1 1 calc R
C129 C 0.7975(4) 0.5173(5) 0.5403(5) 0.061(5) Uani 1 1 d U
H12S H 0.7847 0.5249 0.5225 0.073 Uiso 1 1 calc R
C130 C 0.7909(5) 0.4893(5) 0.5569(6) 0.074(6) Uani 1 1 d U
C131 C 0.8118(4) 0.4753(4) 0.5807(5) 0.054(5) Uani 1 1 d U
C132 C 0.7457(5) 0.4830(5) 0.5205(5) 0.071(6) Uani 1 1 d U
H13D H 0.7576 0.4794 0.4995 0.106 Uiso 1 1 calc R
H13E H 0.7408 0.5048 0.5225 0.106 Uiso 1 1 calc R
H13F H 0.7266 0.4712 0.5195 0.106 Uiso 1 1 calc R
C133 C 0.6410(4) 0.2875(4) 0.6746(5) 0.051(4) Uani 1 1 d U
C134 C 0.6466(4) 0.2809(4) 0.7121(5) 0.052(4) Uani 1 1 d U
C135 C 0.6466(4) 0.3061(4) 0.7368(5) 0.053(4) Uani 1 1 d U
H13G H 0.6463 0.3265 0.7285 0.063 Uiso 1 1 calc R
C136 C 0.6471(5) 0.3010(5) 0.7725(5) 0.062(5) Uani 1 1 d U
H13J H 0.6486 0.3176 0.7883 0.093 Uiso 1 1 calc R
C137 C 0.7816(4) 0.4031(4) 0.7124(3) 0.048(4) Uani 1 1 d DU
C138 C 0.6476(4) 0.2446(4) 0.7618(4) 0.048(4) Uani 1 1 d U
H13A H 0.6511 0.2244 0.7699 0.072 Uiso 1 1 calc R
C139 C 0.6449(4) 0.2504(4) 0.7255(5) 0.054(5) Uani 1 1 d U
H13Q H 0.6419 0.2338 0.7100 0.065 Uiso 1 1 calc R
C140 C 0.7873(4) 0.4078(4) 0.6746(3) 0.044(4) Uani 1 1 d DU
C141 C 0.9100(4) 0.2607(4) 0.6777(4) 0.047(4) Uani 1 1 d U
C142 C 0.9052(4) 0.2689(4) 0.7162(4) 0.040(4) Uani 1 1 d U
C143 C 0.9043(4) 0.2984(4) 0.7278(5) 0.052(4) Uani 1 1 d U
H14C H 0.9051 0.3147 0.7116 0.063 Uiso 1 1 calc R
C144 C 0.9021(4) 0.3051(4) 0.7636(5) 0.054(5) Uani 1 1 d U
H14D H 0.8999 0.3256 0.7711 0.082 Uiso 1 1 calc R
C145 C 0.7685(4) 0.1451(4) 0.7153(4) 0.049(4) Uani 1 1 d U
C146 C 0.9051(4) 0.2494(4) 0.7749(5) 0.054(5) Uani 1 1 d U
H14G H 0.9069 0.2330 0.7909 0.081 Uiso 1 1 calc R
C147 C 0.9044(5) 0.2437(5) 0.7399(5) 0.066(5) Uani 1 1 d U
H14M H 0.9034 0.2233 0.7315 0.079 Uiso 1 1 calc R
C148 C 0.7634(4) 0.1409(4) 0.6768(4) 0.049(4) Uani 1 1 d U
C149 C 0.7829(6) 0.2092(6) 0.5705(7) 0.096(8) Uani 1 1 d U
H14N H 0.8050 0.2052 0.5713 0.144 Uiso 1 1 calc R
H14O H 0.7781 0.2269 0.5850 0.144 Uiso 1 1 calc R
H14P H 0.7768 0.2133 0.5466 0.144 Uiso 1 1 calc R
C150 C 0.7658(5) 0.1814(5) 0.5837(5) 0.054(5) Uani 1 1 d U
C151 C 0.7433(5) 0.1247(5) 0.5144(5) 0.074(6) Uani 1 1 d U
H15B H 0.7549 0.1180 0.5347 0.111 Uiso 1 1 calc R
H15C H 0.7492 0.1458 0.5085 0.111 Uiso 1 1 calc R
H15D H 0.7479 0.1112 0.4948 0.111 Uiso 1 1 calc R
C152 C 0.7102(5) 0.1236(5) 0.5221(5) 0.065(5) Uani 1 1 d U
C153 C 0.6918(4) 0.2111(4) 0.6474(5) 0.060(5) Uani 1 1 d U
H15E H 0.7107 0.1989 0.6483 0.089 Uiso 1 1 calc R
H15F H 0.6856 0.2164 0.6710 0.089 Uiso 1 1 calc R
H15G H 0.6955 0.2298 0.6341 0.089 Uiso 1 1 calc R
C154 C 0.6658(4) 0.1919(4) 0.6296(4) 0.045(4) Uani 1 1 d U
C155 C 0.5961(8) 0.1265(8) 0.4334(7) 0.145(12) Uani 1 1 d DU
H15H H 0.5909 0.1469 0.4247 0.218 Uiso 1 1 calc R
H15I H 0.5772 0.1152 0.4385 0.218 Uiso 1 1 calc R
H15J H 0.6078 0.1154 0.4158 0.218 Uiso 1 1 calc R
C156 C 0.6148(5) 0.1293(6) 0.4656(6) 0.081(6) Uani 1 1 d DU
C157 C 0.6724(5) 0.2036(5) 0.5162(6) 0.082(6) Uani 1 1 d DU
H15K H 0.6773 0.2251 0.5115 0.123 Uiso 1 1 calc R
H15L H 0.6680 0.1931 0.4943 0.123 Uiso 1 1 calc R
H15M H 0.6899 0.1938 0.5275 0.123 Uiso 1 1 calc R
C158 C 0.6438(4) 0.2017(5) 0.5404(5) 0.065(5) Uani 1 1 d DU
C159 C 0.7138(5) 0.2695(5) 0.5760(7) 0.086(7) Uani 1 1 d DU
H15N H 0.7112 0.2473 0.5767 0.130 Uiso 1 1 calc R
H15O H 0.7291 0.2756 0.5932 0.130 Uiso 1 1 calc R
H15P H 0.7207 0.2757 0.5530 0.130 Uiso 1 1 calc R
C160 C 0.6825(5) 0.2855(5) 0.5844(5) 0.069(6) Uani 1 1 d DU
C161 C 0.6273(4) 0.3064(4) 0.5186(6) 0.061(5) Uani 1 1 d U
H16A H 0.6076 0.2972 0.5123 0.092 Uiso 1 1 calc R
H16B H 0.6337 0.2986 0.5412 0.092 Uiso 1 1 calc R
H16C H 0.6427 0.3010 0.5011 0.092 Uiso 1 1 calc R
C162 C 0.6242(5) 0.3396(5) 0.5202(6) 0.074(6) Uani 1 1 d U
C163 C 0.7120(5) 0.3593(5) 0.6477(5) 0.063(5) Uani 1 1 d U
H16D H 0.7326 0.3669 0.6528 0.094 Uiso 1 1 calc R
H16E H 0.7134 0.3418 0.6319 0.094 Uiso 1 1 calc R
H16F H 0.7021 0.3528 0.6692 0.094 Uiso 1 1 calc R
C164 C 0.6934(4) 0.3844(4) 0.6309(4) 0.040(4) Uani 1 1 d U
C165 C 0.7045(6) 0.3760(6) 0.5154(6) 0.086(7) Uani 1 1 d U
H16G H 0.7263 0.3723 0.5107 0.130 Uiso 1 1 calc R
H16H H 0.6938 0.3800 0.4937 0.130 Uiso 1 1 calc R
H16I H 0.6957 0.3579 0.5266 0.130 Uiso 1 1 calc R
C166 C 0.7012(6) 0.4039(6) 0.5396(6) 0.083(7) Uani 1 1 d U
C167 C 0.7730(6) 0.3355(6) 0.5693(8) 0.101(8) Uani 1 1 d U
H16J H 0.7888 0.3203 0.5642 0.152 Uiso 1 1 calc R
H16K H 0.7617 0.3404 0.5481 0.152 Uiso 1 1 calc R
H16L H 0.7589 0.3272 0.5866 0.152 Uiso 1 1 calc R
C168 C 0.7882(5) 0.3652(5) 0.5838(5) 0.066(5) Uani 1 1 d U
C169 C 0.8109(5) 0.4177(6) 0.5162(7) 0.087(7) Uani 1 1 d U
H16M H 0.7996 0.4328 0.5300 0.131 Uiso 1 1 calc R
H16N H 0.8048 0.3970 0.5232 0.131 Uiso 1 1 calc R
H16O H 0.8062 0.4206 0.4917 0.131 Uiso 1 1 calc R
C170 C 0.8462(4) 0.4220(5) 0.5223(5) 0.056(5) Uani 1 1 d U
C171 C 0.8601(4) 0.3369(5) 0.6472(5) 0.063(5) Uani 1 1 d U
H17B H 0.8411 0.3487 0.6475 0.095 Uiso 1 1 calc R
H17C H 0.8656 0.3312 0.6709 0.095 Uiso 1 1 calc R
H17D H 0.8572 0.3183 0.6333 0.095 Uiso 1 1 calc R
C172 C 0.8856(4) 0.3561(4) 0.6314(5) 0.053(5) Uani 1 1 d U
C173 C 0.9651(7) 0.4265(7) 0.4348(8) 0.123(10) Uani 1 1 d U
H17E H 0.9760 0.4074 0.4300 0.185 Uiso 1 1 calc R
H17F H 0.9800 0.4431 0.4378 0.185 Uiso 1 1 calc R
H17G H 0.9515 0.4314 0.4154 0.185 Uiso 1 1 calc R
C174 C 0.9457(5) 0.4230(6) 0.4687(7) 0.081(6) Uani 1 1 d U
C175 C 0.8419(6) 0.2781(5) 0.5720(7) 0.087(7) Uani 1 1 d U
H17H H 0.8452 0.3003 0.5715 0.130 Uiso 1 1 calc R
H17I H 0.8254 0.2733 0.5884 0.130 Uiso 1 1 calc R
H17J H 0.8362 0.2710 0.5489 0.130 Uiso 1 1 calc R
C176 C 0.8715(5) 0.2621(5) 0.5836(5) 0.061(5) Uani 1 1 d U
C177 C 0.9278(5) 0.2390(4) 0.5159(5) 0.067(5) Uani 1 1 d U
H17K H 0.9424 0.2506 0.5301 0.101 Uiso 1 1 calc R
H17L H 0.9070 0.2461 0.5208 0.101 Uiso 1 1 calc R
H17M H 0.9325 0.2423 0.4914 0.101 Uiso 1 1 calc R
C178 C 0.9304(4) 0.2054(4) 0.5242(5) 0.056(5) Uani 1 1 d U
C179 C 0.8413(4) 0.1913(4) 0.6472(5) 0.058(5) Uani 1 1 d U
H17N H 0.8541 0.2096 0.6485 0.088 Uiso 1 1 calc R
H17O H 0.8334 0.1864 0.6703 0.088 Uiso 1 1 calc R
H17P H 0.8241 0.1952 0.6315 0.088 Uiso 1 1 calc R
C180 C 0.8600(4) 0.1648(4) 0.6338(4) 0.049(4) Uani 1 1 d U
C181 C 0.9309(5) 0.0799(5) 0.4441(6) 0.078(6) Uani 1 1 d U
H18B H 0.9217 0.0600 0.4491 0.118 Uiso 1 1 calc R
H18C H 0.9525 0.0771 0.4381 0.118 Uiso 1 1 calc R
H18D H 0.9202 0.0895 0.4247 0.118 Uiso 1 1 calc R
C182 C 0.9283(5) 0.1013(4) 0.4772(5) 0.056(5) Uani 1 1 d U
C183 C 0.8488(5) 0.1657(5) 0.5150(5) 0.069(5) Uani 1 1 d U
H18E H 0.8690 0.1728 0.5075 0.104 Uiso 1 1 calc R
H18F H 0.8374 0.1830 0.5249 0.104 Uiso 1 1 calc R
H18G H 0.8375 0.1575 0.4952 0.104 Uiso 1 1 calc R
C184 C 0.8527(5) 0.1398(4) 0.5434(4) 0.048(4) Uani 1 1 d U
C185 C 0.8879(7) 0.3435(7) 0.5122(7) 0.108(9) Uani 1 1 d U
H18H H 0.8804 0.3636 0.5049 0.162 Uiso 1 1 calc R
H18I H 0.8709 0.3316 0.5218 0.162 Uiso 1 1 calc R
H18J H 0.8965 0.3327 0.4922 0.162 Uiso 1 1 calc R
C186 C 0.9122(5) 0.3474(5) 0.5392(5) 0.064(5) Uani 1 1 d U
O72 O 0.9226(5) 0.2009(5) 0.4300(6) 0.130(7) Uani 1 1 d DU
H72A H 0.9237 0.2005 0.4516 0.194 Uiso 1 1 calc R
C187 C 0.8990(9) 0.1759(8) 0.4174(11) 0.188(18) Uani 1 1 d DU
H18K H 0.9039 0.1562 0.4282 0.282 Uiso 1 1 calc R
H18L H 0.9002 0.1740 0.3922 0.282 Uiso 1 1 calc R
H18M H 0.8783 0.1821 0.4241 0.282 Uiso 1 1 calc R
O73 O 0.5682(6) 0.0696(6) 0.4912(6) 0.160(9) Uani 1 1 d DU
H18P H 0.5841 0.0798 0.4948 0.240 Uiso 1 1 calc R
C188 C 0.5638(7) 0.0457(7) 0.5214(8) 0.131(11) Uani 1 1 d DU
H18N H 0.5467 0.0321 0.5158 0.157 Uiso 1 1 calc R
H18O H 0.5594 0.0566 0.5430 0.157 Uiso 1 1 calc R
H73B H 0.5825 0.0337 0.5241 0.196 Uiso 1 1 calc R
O74 O 1.0017(3) 0.0673(3) 0.5060(4) 0.076(4) Uani 1 1 d DU
H74C H 0.9874 0.0643 0.4920 0.114 Uiso 1 1 calc R
C189 C 1.0008(5) 0.0423(4) 0.5345(5) 0.074(6) Uani 1 1 d DU
H18Q H 1.0193 0.0297 0.5331 0.110 Uiso 1 1 calc R
H18R H 0.9828 0.0293 0.5311 0.110 Uiso 1 1 calc R
H18S H 0.9997 0.0520 0.5573 0.110 Uiso 1 1 calc R
O75 O 0.8525(4) 0.0884(4) 0.4526(5) 0.108(6) Uani 1 1 d DU
H75D H 0.8712 0.0922 0.4499 0.162 Uiso 1 1 calc R
C190 C 0.8331(9) 0.1125(8) 0.4322(10) 0.176(16) Uani 1 1 d DU
H19B H 0.8124 0.1135 0.4422 0.264 Uiso 1 1 calc R
H19C H 0.8317 0.1064 0.4079 0.264 Uiso 1 1 calc R
H19D H 0.8428 0.1326 0.4339 0.264 Uiso 1 1 calc R
O76 O 0.7112(9) 0.1259(10) 0.4253(10) 0.238(16) Uani 1 1 d U
O77 O 0.5539(11) 0.4731(11) 0.4729(13) 0.31(2) Uani 1 1 d U
H77E H 0.5449 0.4894 0.4778 0.460 Uiso 1 1 calc R
C192 C 0.5358(13) 0.4561(12) 0.4440(15) 0.23(2) Uani 1 1 d U
H19E H 0.5435 0.4351 0.4418 0.341 Uiso 1 1 calc R
H19F H 0.5386 0.4668 0.4220 0.341 Uiso 1 1 calc R
H19G H 0.5141 0.4556 0.4499 0.341 Uiso 1 1 calc R
O78 O 0.6294(12) 0.2385(13) 0.4432(15) 0.17(2) Uani 0.50 1 d PU
H78A H 0.6323 0.2515 0.4276 0.258 Uiso 0.50 1 calc PR
C193 C 0.6326(14) 0.2043(13) 0.4271(16) 0.115(19) Uani 0.50 1 d PU
H19H H 0.6132 0.1933 0.4299 0.173 Uiso 0.50 1 calc PR
H19I H 0.6489 0.1932 0.4393 0.173 Uiso 0.50 1 calc PR
H19J H 0.6377 0.2057 0.4025 0.173 Uiso 0.50 1 calc PR
O79 O 0.6576(11) 0.3519(14) 0.4060(16) 0.20(2) Uani 0.50 1 d PDU
H79A H 0.6714 0.3541 0.4207 0.300 Uiso 0.50 1 calc PR
C194 C 0.6254(11) 0.3526(12) 0.4245(13) 0.094(15) Uani 0.50 1 d PDU
H19K H 0.6275 0.3620 0.4474 0.141 Uiso 0.50 1 calc PR
H19L H 0.6177 0.3316 0.4271 0.141 Uiso 0.50 1 calc PR
H19M H 0.6109 0.3645 0.4105 0.141 Uiso 0.50 1 calc PR
O81 O 0.529(2) 0.046(2) 0.569(3) 0.29(4) Uani 0.50 1 d PU
O82 O 0.508(3) 0.070(3) 0.579(4) 0.41(7) Uani 0.50 1 d PU
O83 O 0.9013(13) -0.0197(13) 0.6771(15) 0.18(2) Uani 0.50 1 d PDU
H83B H 0.9042 -0.0055 0.6629 0.266 Uiso 0.50 1 calc PR
C198 C 0.8683(14) -0.0164(19) 0.694(2) 0.18(3) Uani 0.50 1 d PDU
H19Q H 0.8699 -0.0174 0.7189 0.265 Uiso 0.50 1 calc PR
H19R H 0.8551 -0.0330 0.6854 0.265 Uiso 0.50 1 calc PR
H19S H 0.8594 0.0033 0.6870 0.265 Uiso 0.50 1 calc PR
O84 O 0.5757(13) 0.4900(13) 0.7392(17) 0.21(2) Uani 0.50 1 d PDU
H84B H 0.5922 0.4823 0.7327 0.310 Uiso 0.50 1 calc PR
C199 C 0.5490(13) 0.4659(13) 0.7344(16) 0.119(19) Uani 0.50 1 d PDU
H19T H 0.5391 0.4620 0.7567 0.178 Uiso 0.50 1 calc PR
H19U H 0.5574 0.4467 0.7253 0.178 Uiso 0.50 1 calc PR
H19V H 0.5338 0.4740 0.7180 0.178 Uiso 0.50 1 calc PR
O85 O 0.5415(16) 0.0907(16) 0.7384(19) 0.23(3) Uani 0.50 1 d PU
O87 O 0.8581(11) 0.4144(11) 0.4225(13) 0.30(2) Uani 1 1 d U
O88 O 0.7182(9) 0.4328(9) 0.4419(11) 0.248(16) Uani 1 1 d U
O89 O 0.6211(7) 0.4483(7) 0.4252(8) 0.194(12) Uani 1 1 d U
O90 O 0.9633(5) 0.3468(5) 0.4519(6) 0.137(7) Uani 1 1 d U
O91 O 0.4973(14) 0.1053(14) 0.6375(16) 0.19(2) Uani 0.50 1 d PU
O92 O 1.058(2) 0.191(2) 0.689(2) 0.28(4) Uani 0.50 1 d PU
O93 O 1.0670(18) 0.3851(18) 0.665(2) 0.12(2) Uani 0.25 1 d PU
O94 O 0.624(4) 0.392(4) 0.305(5) 0.27(7) Uani 0.25 1 d PU
O95 O 0.6788(16) -0.0062(15) 0.6884(17) 0.21(2) Uani 0.50 1 d PU
O96 O 0.596(2) 0.214(2) 0.362(2) 0.14(3) Uani 0.25 1 d PU
O97 O 1.0312(16) 0.1059(17) 0.7355(19) 0.23(3) Uani 0.50 1 d PU
O98 O 0.9217(14) 0.2534(14) 0.4030(18) 0.20(2) Uani 0.50 1 d PU
O99 O 0.6996(16) 0.5616(16) 0.6979(19) 0.22(3) Uani 0.50 1 d PU
O101 O 0.690(2) 0.152(2) 0.418(2) 0.12(3) Uani 0.25 1 d PU

loop_
_atom_site_aniso_label
_atom_site_aniso_U_11
_atom_site_aniso_U_22
_atom_site_aniso_U_33
_atom_site_aniso_U_23
_atom_site_aniso_U_13
_atom_site_aniso_U_12
Tb1 0.0507(5) 0.0572(5) 0.0399(4) -0.0025(4) 0.0047(4) 0.0018(4)
Tb2 0.0543(5) 0.0501(5) 0.0457(5) -0.0042(4) -0.0100(4) -0.0011(4)
Tb3 0.0525(5) 0.0584(5) 0.0503(5) 0.0143(4) -0.0034(4) -0.0023(4)
Tb4 0.0584(5) 0.0518(5) 0.0460(5) 0.0048(4) 0.0049(4) -0.0009(4)
Cd1 0.0459(7) 0.0608(8) 0.0354(6) -0.0055(6) -0.0017(6) 0.0034(6)
Cd2 0.0648(9) 0.0884(11) 0.0502(8) -0.0251(8) -0.0051(7) 0.0068(8)
Cd3 0.0468(7) 0.0652(9) 0.0480(8) -0.0198(7) -0.0026(6) 0.0006(6)
Cd4 0.0551(7) 0.0528(7) 0.0361(6) 0.0036(6) -0.0078(6) -0.0025(6)
Cd5 0.1016(13) 0.0829(12) 0.0523(9) 0.0088(8) -0.0303(9) -0.0074(9)
Cd6 0.0588(8) 0.0603(8) 0.0480(8) 0.0105(6) -0.0193(7) -0.0070(6)
Cd7 0.0482(7) 0.0636(8) 0.0380(7) 0.0105(6) 0.0016(6) 0.0002(6)
Cd8 0.0607(9) 0.0836(10) 0.0459(8) 0.0182(7) 0.0032(7) -0.0036(7)
Cd9 0.0565(8) 0.0461(7) 0.0490(7) 0.0080(6) 0.0009(6) -0.0023(6)
Cd10 0.0582(8) 0.0486(7) 0.0356(6) -0.0015(6) 0.0078(6) -0.0025(6)
Cd11 0.0585(8) 0.0521(8) 0.0416(7) -0.0012(6) 0.0117(6) 0.0001(6)
Cd12 0.0460(7) 0.0511(7) 0.0433(7) -0.0001(6) 0.0084(6) 0.0025(5)
N1 0.046(7) 0.061(7) 0.035(6) -0.002(6) 0.002(5) -0.002(6)
N2 0.067(8) 0.062(8) 0.047(7) -0.010(6) 0.000(6) 0.004(6)
N3 0.047(7) 0.065(8) 0.049(7) -0.004(6) -0.006(6) -0.003(6)
N4 0.057(7) 0.048(7) 0.041(6) 0.001(6) -0.003(6) 0.002(6)
N5 0.066(8) 0.051(7) 0.040(6) -0.005(6) -0.008(6) 0.001(6)
N6 0.045(7) 0.053(7) 0.052(7) -0.003(6) 0.009(6) 0.004(6)
N7 0.050(7) 0.048(7) 0.042(6) 0.009(5) -0.013(6) 0.004(5)
N8 0.050(7) 0.051(7) 0.034(6) 0.000(5) 0.011(5) -0.004(6)
N9 0.063(7) 0.061(8) 0.052(7) 0.013(6) -0.011(6) 0.001(6)
N10 0.064(8) 0.051(7) 0.056(7) -0.001(6) -0.003(6) 0.004(6)
N11 0.053(7) 0.064(8) 0.055(7) 0.011(6) -0.007(6) 0.000(6)
N12 0.053(7) 0.061(7) 0.048(7) 0.011(6) 0.002(6) 0.002(6)
O1 0.053(6) 0.064(6) 0.046(6) -0.003(5) 0.003(5) -0.001(5)
O2 0.054(6) 0.052(6) 0.056(6) -0.003(5) -0.006(5) -0.018(5)
O3 0.060(7) 0.071(7) 0.057(6) -0.013(6) 0.014(5) 0.001(6)
O4 0.100(8) 0.082(8) 0.084(8) -0.035(7) -0.015(7) 0.014(7)
O5 0.056(6) 0.053(6) 0.056(6) -0.001(5) 0.019(5) 0.004(5)
O6 0.056(6) 0.061(6) 0.049(6) -0.006(5) -0.002(5) -0.003(5)
O7 0.047(6) 0.057(6) 0.058(6) -0.005(5) 0.003(5) -0.005(5)
O8 0.049(6) 0.061(6) 0.058(6) -0.019(5) -0.010(5) 0.000(5)
O9 0.064(6) 0.057(6) 0.048(6) -0.004(5) -0.012(5) 0.000(5)
O10 0.050(6) 0.054(6) 0.036(5) -0.001(5) -0.015(5) 0.002(5)
O11 0.044(6) 0.053(6) 0.050(6) -0.006(5) 0.013(5) 0.001(5)
O12 0.053(6) 0.064(7) 0.059(6) 0.007(5) 0.012(5) 0.002(5)
O13 0.079(8) 0.101(8) 0.087(8) 0.016(7) -0.029(7) 0.006(7)
O14 0.068(7) 0.062(7) 0.063(7) 0.010(6) -0.022(6) -0.003(6)
O15 0.047(6) 0.056(6) 0.040(5) 0.005(5) 0.005(5) -0.006(5)
O16 0.066(7) 0.067(7) 0.045(6) 0.012(5) 0.022(5) 0.000(6)
O17 0.070(7) 0.064(7) 0.069(7) 0.020(6) -0.017(6) -0.001(6)
O18 0.065(6) 0.063(6) 0.058(6) 0.013(6) 0.001(5) 0.007(5)
O19 0.044(5) 0.055(6) 0.052(6) -0.006(5) 0.005(5) -0.006(5)
O20 0.066(7) 0.060(6) 0.059(6) 0.011(5) 0.005(5) -0.010(5)
O21 0.053(6) 0.070(7) 0.059(6) 0.022(6) 0.001(5) 0.006(5)
O22 0.061(6) 0.061(7) 0.058(6) 0.008(5) -0.003(5) 0.007(5)
O23 0.063(6) 0.065(6) 0.050(6) 0.019(5) 0.001(5) -0.003(5)
O24 0.058(6) 0.072(7) 0.046(6) 0.026(5) -0.006(5) -0.010(5)
O25 0.049(6) 0.064(6) 0.045(6) 0.012(5) -0.011(5) -0.004(5)
O26 0.063(6) 0.056(6) 0.042(5) 0.011(5) 0.004(5) 0.002(5)
O27 0.047(6) 0.063(6) 0.035(5) -0.010(5) -0.006(5) 0.005(5)
O28 0.049(6) 0.058(6) 0.046(6) -0.005(5) 0.000(5) 0.002(5)
O29 0.058(6) 0.065(6) 0.054(6) 0.006(5) -0.001(5) 0.002(5)
O30 0.062(6) 0.057(6) 0.065(7) 0.003(6) -0.009(5) 0.008(5)
O31 0.061(6) 0.070(7) 0.035(5) -0.011(5) 0.008(5) 0.001(5)
O32 0.072(7) 0.102(8) 0.053(6) -0.009(6) -0.009(6) -0.012(6)
O33 0.052(6) 0.054(6) 0.046(6) 0.001(5) -0.002(5) -0.003(5)
O34 0.053(6) 0.044(6) 0.043(5) -0.004(5) -0.002(5) 0.007(5)
O35 0.081(8) 0.103(8) 0.087(8) -0.025(7) -0.022(7) 0.007(7)
O36 0.133(10) 0.123(9) 0.101(9) -0.013(8) -0.006(8) -0.009(8)
O37 0.064(6) 0.065(7) 0.046(6) -0.009(5) -0.007(5) 0.003(5)
O38 0.071(7) 0.057(6) 0.041(6) -0.013(5) -0.009(5) 0.007(5)
O39 0.072(7) 0.072(7) 0.065(7) 0.012(6) -0.010(6) -0.010(6)
O40 0.060(6) 0.058(7) 0.062(6) -0.009(5) -0.005(5) -0.002(5)
O41 0.072(7) 0.062(6) 0.041(6) 0.012(5) -0.015(5) -0.002(5)
O42 0.133(9) 0.119(9) 0.083(8) 0.013(7) -0.028(7) -0.012(8)
O43 0.066(7) 0.050(6) 0.048(6) 0.008(5) -0.011(5) 0.004(5)
O44 0.042(6) 0.056(6) 0.059(6) 0.012(5) -0.004(5) -0.009(5)
O45 0.070(7) 0.072(7) 0.055(6) -0.009(6) -0.011(6) -0.001(6)
O46 0.085(8) 0.075(7) 0.055(6) 0.012(6) -0.005(6) -0.006(6)
O47 0.065(7) 0.070(7) 0.060(6) 0.021(6) -0.004(5) 0.001(6)
O48 0.050(6) 0.061(6) 0.046(6) 0.003(5) 0.004(5) -0.008(5)
O49 0.066(7) 0.071(7) 0.039(6) 0.012(5) -0.002(5) -0.012(5)
O50 0.077(7) 0.105(8) 0.047(6) 0.004(6) 0.005(6) -0.006(6)
O51 0.101(9) 0.101(9) 0.103(9) 0.016(7) 0.026(7) 0.013(7)
O52 0.131(10) 0.118(10) 0.125(10) -0.003(8) 0.030(8) -0.023(8)
O53 0.053(6) 0.048(6) 0.051(6) 0.007(5) -0.007(5) -0.011(5)
O54 0.053(6) 0.057(6) 0.048(6) 0.004(5) 0.003(5) 0.005(5)
O55 0.073(7) 0.071(7) 0.046(6) 0.004(5) -0.001(5) -0.010(6)
O56 0.067(7) 0.067(7) 0.047(6) 0.012(5) 0.009(5) -0.004(6)
O57 0.070(7) 0.067(7) 0.050(6) 0.004(5) -0.009(5) -0.002(6)
O58 0.071(7) 0.063(7) 0.063(7) 0.003(6) 0.003(6) 0.006(6)
O59 0.047(6) 0.060(6) 0.048(6) 0.001(5) 0.012(5) 0.001(5)
O60 0.056(6) 0.055(6) 0.046(6) 0.003(5) 0.016(5) -0.001(5)
O61 0.058(6) 0.067(7) 0.040(5) 0.005(5) 0.001(5) -0.005(5)
O62 0.060(7) 0.067(7) 0.044(6) 0.003(5) 0.007(5) -0.002(5)
O63 0.084(7) 0.055(6) 0.045(6) -0.004(5) 0.005(5) -0.006(6)
O64 0.068(7) 0.050(6) 0.042(6) -0.011(5) 0.008(5) 0.000(5)
O65 0.070(7) 0.055(6) 0.062(6) -0.008(5) 0.013(6) 0.004(5)
O66 0.062(7) 0.071(7) 0.073(7) -0.015(6) 0.008(6) 0.002(6)
O67 0.047(6) 0.048(6) 0.038(5) -0.003(5) -0.012(5) -0.001(5)
O68 0.060(6) 0.051(6) 0.038(5) 0.000(5) -0.001(5) -0.001(5)
O69 0.066(7) 0.056(6) 0.049(6) 0.003(5) 0.004(5) 0.006(5)
O70 0.066(6) 0.049(6) 0.037(5) -0.001(5) 0.002(5) 0.000(5)
O71 0.177(11) 0.139(11) 0.130(11) 0.015(8) 0.011(9) -0.022(8)
C1 0.056(8) 0.070(9) 0.056(8) -0.006(7) 0.009(7) 0.004(7)
C2 0.052(8) 0.059(8) 0.040(7) -0.010(6) -0.009(6) -0.002(7)
C3 0.074(9) 0.069(9) 0.063(8) -0.018(7) -0.007(7) 0.002(7)
C4 0.073(9) 0.076(9) 0.074(9) -0.016(8) 0.001(8) 0.008(8)
C5 0.085(9) 0.072(9) 0.064(9) -0.021(7) -0.019(8) 0.013(8)
C6 0.033(7) 0.094(9) 0.050(8) -0.041(7) 0.001(6) 0.013(7)
C7 0.052(8) 0.056(8) 0.045(7) -0.002(6) 0.012(6) -0.015(7)
C8 0.062(8) 0.057(8) 0.049(8) -0.008(7) -0.002(7) -0.003(7)
C9 0.054(8) 0.058(8) 0.047(7) 0.003(7) 0.013(6) -0.005(6)
C10 0.048(7) 0.056(8) 0.041(7) -0.013(6) -0.003(6) 0.001(6)
C11 0.049(8) 0.061(8) 0.034(7) -0.008(6) 0.007(6) 0.000(6)
C12 0.078(9) 0.085(9) 0.049(8) 0.000(7) 0.006(7) 0.010(8)
C13 0.070(9) 0.058(8) 0.046(8) -0.015(7) 0.004(7) 0.017(7)
C14 0.072(9) 0.067(9) 0.056(8) -0.013(7) 0.009(7) -0.002(7)
C15 0.059(8) 0.069(9) 0.061(8) -0.001(7) 0.004(7) -0.005(7)
C16 0.072(9) 0.061(8) 0.052(8) -0.018(7) -0.006(7) 0.003(7)
C17 0.076(9) 0.068(9) 0.075(9) -0.005(8) -0.008(8) 0.000(8)
C18 0.091(10) 0.071(9) 0.075(9) -0.004(8) 0.001(8) 0.002(8)
C19 0.086(10) 0.072(9) 0.073(9) -0.008(8) -0.004(8) 0.006(8)
C20 0.084(10) 0.076(9) 0.071(9) -0.026(8) 0.006(8) -0.002(8)
C21 0.067(9) 0.052(8) 0.064(8) -0.015(7) -0.008(7) 0.005(7)
C22 0.099(10) 0.087(10) 0.086(10) -0.028(8) -0.002(8) 0.028(8)
C23 0.067(9) 0.073(9) 0.081(9) 0.003(8) 0.021(8) 0.013(7)
C24 0.061(8) 0.047(8) 0.049(8) -0.006(6) 0.002(7) -0.001(7)
C25 0.067(9) 0.058(8) 0.060(8) 0.000(7) 0.002(7) 0.006(7)
C26 0.079(10) 0.072(9) 0.085(10) -0.011(8) 0.000(8) 0.006(8)
C27 0.050(8) 0.048(8) 0.060(8) -0.001(7) 0.015(7) 0.003(6)
C28 0.040(7) 0.061(8) 0.069(8) -0.012(7) -0.001(7) -0.010(6)
C29 0.041(7) 0.041(7) 0.055(8) -0.003(6) -0.006(6) 0.004(6)
C30 0.041(7) 0.056(8) 0.045(7) -0.003(6) 0.000(6) -0.009(6)
C31 0.061(8) 0.062(8) 0.059(8) -0.005(7) -0.002(7) -0.002(7)
C32 0.069(9) 0.063(9) 0.054(8) -0.003(7) 0.011(7) 0.000(7)
C33 0.061(8) 0.073(9) 0.062(8) 0.002(7) 0.000(7) -0.009(7)
C34 0.068(8) 0.063(8) 0.044(8) 0.007(7) 0.003(7) -0.005(7)
C35 0.055(8) 0.063(8) 0.048(8) 0.014(7) 0.000(7) 0.002(7)
C36 0.066(8) 0.042(7) 0.048(8) -0.009(6) -0.005(7) -0.007(6)
C37 0.060(9) 0.073(9) 0.063(8) 0.015(7) 0.002(7) -0.010(7)
C38 0.042(7) 0.054(8) 0.065(8) -0.002(7) -0.002(7) 0.014(6)
C39 0.056(8) 0.067(9) 0.074(9) -0.022(7) -0.006(7) 0.014(7)
C40 0.069(9) 0.070(9) 0.080(9) -0.010(8) -0.015(8) -0.012(7)
C41 0.073(9) 0.081(10) 0.075(9) -0.004(8) -0.018(8) -0.007(8)
C42 0.046(8) 0.055(8) 0.062(8) -0.009(7) -0.003(7) -0.005(7)
C43 0.054(8) 0.060(8) 0.059(8) -0.003(7) -0.014(7) -0.008(7)
C44 0.065(9) 0.074(9) 0.102(10) -0.018(8) 0.012(8) 0.015(7)
C45 0.065(8) 0.052(8) 0.050(8) 0.005(7) -0.009(7) -0.011(7)
C46 0.052(8) 0.049(8) 0.045(7) -0.011(6) -0.006(6) -0.001(6)
C47 0.064(9) 0.072(9) 0.058(8) -0.033(7) -0.002(7) -0.011(7)
C48 0.068(9) 0.077(9) 0.063(9) -0.006(8) -0.009(7) 0.001(7)
C49 0.067(9) 0.061(8) 0.051(8) -0.009(7) -0.010(7) 0.003(7)
C50 0.061(8) 0.047(8) 0.073(9) 0.003(7) -0.041(7) 0.010(7)
C51 0.055(8) 0.062(8) 0.045(8) 0.003(7) -0.003(7) -0.005(7)
C52 0.052(8) 0.054(8) 0.048(8) 0.000(6) -0.004(7) 0.000(7)
C53 0.056(8) 0.056(8) 0.049(7) 0.003(7) 0.002(7) -0.005(7)
C54 0.060(8) 0.059(8) 0.052(8) -0.003(7) 0.002(7) -0.004(7)
C55 0.059(8) 0.055(8) 0.061(8) -0.008(7) -0.002(7) -0.005(7)
C56 0.059(8) 0.070(9) 0.049(8) -0.005(7) 0.017(7) -0.004(7)
C57 0.074(9) 0.068(9) 0.060(8) 0.008(7) 0.004(7) -0.010(7)
C58 0.040(7) 0.063(8) 0.054(8) 0.013(7) 0.004(6) 0.011(6)
C59 0.058(8) 0.075(9) 0.057(8) -0.002(7) 0.006(7) -0.001(7)
C60 0.052(8) 0.057(8) 0.049(8) 0.014(7) 0.008(7) 0.002(7)
C61 0.053(8) 0.069(9) 0.053(8) 0.008(7) 0.007(7) -0.002(7)
C62 0.037(7) 0.068(8) 0.064(8) 0.005(7) 0.002(6) 0.000(6)
C63 0.044(8) 0.058(8) 0.058(8) -0.003(7) 0.020(7) -0.002(6)
C64 0.047(8) 0.052(8) 0.058(8) -0.006(7) 0.007(7) -0.006(6)
C65 0.059(8) 0.046(7) 0.050(8) -0.002(6) 0.004(7) -0.003(6)
C66 0.066(8) 0.068(8) 0.046(8) -0.003(7) 0.008(7) -0.008(7)
C67 0.108(11) 0.113(11) 0.103(11) 0.007(9) -0.043(9) -0.024(9)
C68 0.097(11) 0.088(10) 0.080(10) 0.001(8) -0.009(8) -0.001(8)
C69 0.071(10) 0.091(10) 0.090(10) 0.005(8) -0.015(8) 0.000(8)
C70 0.113(12) 0.134(13) 0.126(13) -0.001(9) -0.016(9) 0.005(9)
C71 0.096(11) 0.112(11) 0.089(11) 0.002(9) -0.010(8) -0.004(9)
C72 0.076(9) 0.068(9) 0.072(9) 0.009(8) -0.014(8) -0.003(7)
C73 0.065(9) 0.064(9) 0.058(8) 0.001(7) -0.016(7) 0.003(7)
C74 0.079(10) 0.081(10) 0.069(9) -0.008(8) -0.013(8) -0.006(8)
C75 0.056(8) 0.052(8) 0.054(8) -0.001(7) -0.010(7) -0.006(7)
C76 0.067(8) 0.053(8) 0.054(8) 0.003(7) -0.008(7) -0.013(7)
C77 0.056(8) 0.060(8) 0.055(8) 0.002(7) -0.022(7) -0.009(7)
C78 0.047(8) 0.063(8) 0.050(8) -0.008(7) 0.000(6) -0.006(7)
C79 0.070(8) 0.053(8) 0.049(8) 0.001(7) -0.013(7) -0.001(7)
C80 0.055(8) 0.058(8) 0.056(8) 0.000(7) -0.001(7) 0.005(7)
C81 0.059(8) 0.049(8) 0.048(8) 0.003(6) -0.002(7) 0.003(7)
C82 0.048(7) 0.044(7) 0.042(7) -0.003(6) -0.002(6) 0.001(6)
C83 0.067(9) 0.070(9) 0.059(8) -0.005(7) -0.008(7) 0.005(7)
C84 0.061(8) 0.053(8) 0.054(8) 0.008(7) 0.019(7) 0.002(7)
C85 0.072(9) 0.071(9) 0.056(8) -0.009(7) 0.016(7) -0.005(7)
C86 0.068(8) 0.050(8) 0.050(8) -0.007(7) 0.005(7) -0.003(7)
C87 0.065(8) 0.046(8) 0.050(8) 0.000(6) 0.008(7) -0.013(7)
C88 0.080(9) 0.072(9) 0.073(9) 0.017(8) 0.008(8) -0.010(7)
C89 0.086(10) 0.081(10) 0.083(10) 0.022(8) -0.013(8) 0.007(8)
C90 0.058(8) 0.063(8) 0.060(8) 0.008(7) -0.005(7) -0.001(7)
C91 0.062(9) 0.078(9) 0.076(9) 0.025(8) -0.006(7) 0.005(7)
C92 0.072(9) 0.067(9) 0.088(10) 0.017(8) -0.008(8) 0.004(8)
C93 0.107(11) 0.086(11) 0.097(11) 0.014(8) -0.001(9) -0.004(8)
C94 0.067(8) 0.059(8) 0.061(8) 0.012(7) -0.012(7) 0.005(7)
C95 0.062(8) 0.059(8) 0.055(8) 0.008(7) 0.007(7) -0.007(7)
C96 0.063(8) 0.044(8) 0.059(8) 0.010(7) -0.004(7) -0.007(7)
C97 0.064(9) 0.065(9) 0.061(8) 0.006(7) 0.002(7) -0.002(7)
C98 0.060(8) 0.063(9) 0.069(9) 0.002(7) 0.003(7) 0.012(7)
C99 0.057(8) 0.072(9) 0.065(9) 0.006(7) 0.005(7) 0.002(7)
C100 0.073(9) 0.070(9) 0.063(9) 0.003(7) -0.003(7) -0.012(7)
C101 0.078(9) 0.068(9) 0.068(9) -0.003(7) 0.005(8) 0.012(7)
C102 0.060(8) 0.042(7) 0.051(8) -0.004(6) -0.006(7) 0.004(6)
C103 0.056(8) 0.057(8) 0.054(8) 0.000(7) -0.003(7) 0.003(7)
C104 0.072(9) 0.052(8) 0.066(8) 0.003(7) 0.013(7) -0.003(7)
C105 0.078(9) 0.068(9) 0.077(9) 0.006(8) -0.007(8) 0.007(7)
C106 0.059(9) 0.076(9) 0.081(9) 0.011(8) 0.011(7) 0.006(7)
C107 0.067(9) 0.071(9) 0.069(9) 0.003(7) 0.003(7) 0.002(7)
C108 0.068(9) 0.070(9) 0.068(9) -0.004(7) -0.005(7) -0.009(7)
C109 0.067(8) 0.054(8) 0.058(8) -0.006(7) 0.014(7) -0.005(7)
C110 0.064(8) 0.062(8) 0.064(8) 0.013(7) 0.003(7) -0.012(7)
C111 0.086(10) 0.083(9) 0.065(9) 0.032(8) -0.001(8) -0.003(8)
C112 0.055(8) 0.054(8) 0.070(9) 0.007(7) 0.007(7) -0.005(7)
C113 0.076(10) 0.077(10) 0.088(10) 0.013(8) -0.002(8) 0.003(8)
C114 0.078(9) 0.060(8) 0.081(9) 0.010(8) 0.001(8) 0.000(7)
C115 0.075(9) 0.065(9) 0.068(9) 0.013(7) -0.010(7) -0.014(7)
C116 0.061(8) 0.048(8) 0.065(8) 0.013(7) 0.003(7) -0.002(7)
C117 0.049(7) 0.041(7) 0.050(7) 0.003(6) 0.010(6) -0.002(6)
C118 0.049(8) 0.047(8) 0.051(8) 0.005(6) -0.009(6) -0.006(6)
C119 0.066(9) 0.064(8) 0.051(8) 0.002(7) -0.003(7) 0.007(7)
C120 0.082(10) 0.086(10) 0.061(9) 0.013(8) 0.005(8) 0.006(8)
C121 0.091(10) 0.082(10) 0.068(9) 0.011(8) -0.013(8) 0.004(8)
C122 0.053(8) 0.048(8) 0.043(7) 0.002(6) -0.005(6) 0.007(6)
C123 0.051(8) 0.046(7) 0.044(7) 0.001(6) -0.005(6) 0.000(6)
C124 0.060(8) 0.061(8) 0.063(8) 0.011(7) -0.002(7) 0.005(7)
C125 0.048(8) 0.074(9) 0.050(8) 0.005(7) -0.006(7) -0.009(7)
C126 0.070(8) 0.046(7) 0.036(7) 0.028(6) -0.003(6) 0.007(7)
C127 0.070(9) 0.076(9) 0.078(9) 0.018(8) 0.005(8) -0.012(7)
C128 0.088(10) 0.080(10) 0.079(10) 0.015(8) -0.011(8) -0.001(8)
C129 0.048(8) 0.076(9) 0.059(8) 0.022(7) -0.004(7) -0.016(7)
C130 0.080(9) 0.075(9) 0.067(9) 0.015(8) -0.009(8) 0.002(8)
C131 0.059(8) 0.057(8) 0.048(8) 0.020(7) 0.003(7) -0.004(7)
C132 0.073(9) 0.076(9) 0.063(9) 0.027(7) -0.012(7) -0.001(7)
C133 0.056(8) 0.051(8) 0.046(7) -0.003(7) 0.000(6) -0.006(7)
C134 0.058(8) 0.047(8) 0.052(8) -0.001(7) 0.001(7) -0.001(6)
C135 0.053(8) 0.059(8) 0.046(7) 0.002(7) 0.001(6) -0.002(7)
C136 0.067(9) 0.062(8) 0.057(8) -0.011(7) -0.001(7) 0.006(7)
C137 0.051(8) 0.049(8) 0.043(7) 0.004(6) -0.003(6) 0.003(6)
C138 0.061(8) 0.046(7) 0.037(7) 0.001(6) -0.004(6) -0.002(6)
C139 0.063(8) 0.051(8) 0.049(8) 0.010(7) 0.000(7) -0.002(7)
C140 0.046(7) 0.049(7) 0.036(7) 0.010(6) 0.006(6) 0.002(6)
C141 0.061(8) 0.048(8) 0.033(7) 0.004(6) 0.009(6) -0.002(7)
C142 0.045(7) 0.037(7) 0.039(7) 0.004(6) 0.000(6) 0.005(6)
C143 0.050(8) 0.053(8) 0.053(8) 0.009(7) -0.003(6) 0.001(6)
C144 0.050(8) 0.059(8) 0.054(8) 0.004(7) -0.016(7) -0.005(6)
C145 0.058(8) 0.054(8) 0.035(7) 0.002(6) -0.001(6) 0.000(7)
C146 0.064(8) 0.054(8) 0.045(8) 0.002(6) -0.009(7) 0.002(7)
C147 0.075(9) 0.064(9) 0.059(8) -0.001(7) 0.001(7) -0.004(7)
C148 0.056(8) 0.057(8) 0.033(7) -0.007(6) 0.003(6) -0.017(7)
C149 0.093(11) 0.093(11) 0.102(11) 0.020(8) 0.003(8) -0.006(8)
C150 0.058(8) 0.060(8) 0.044(7) 0.006(7) 0.005(7) -0.002(7)
C151 0.084(10) 0.090(10) 0.049(8) -0.014(7) -0.010(7) 0.006(8)
C152 0.073(9) 0.073(9) 0.048(8) -0.007(7) 0.014(7) -0.009(7)
C153 0.062(8) 0.060(8) 0.057(8) -0.016(7) -0.016(7) -0.010(7)
C154 0.049(8) 0.049(8) 0.038(7) 0.005(6) -0.003(6) 0.003(6)
C155 0.142(15) 0.149(15) 0.145(15) -0.009(9) -0.020(9) 0.012(9)
C156 0.073(9) 0.087(10) 0.084(10) -0.019(8) -0.014(8) 0.012(8)
C157 0.084(10) 0.086(10) 0.077(10) 0.008(8) -0.008(8) 0.005(8)
C158 0.074(9) 0.069(9) 0.053(8) -0.007(7) -0.006(7) -0.008(8)
C159 0.077(10) 0.081(10) 0.101(11) 0.001(8) 0.003(8) -0.004(8)
C160 0.077(9) 0.074(9) 0.057(8) -0.002(7) -0.004(7) -0.001(8)
C161 0.060(8) 0.045(8) 0.079(9) -0.021(7) -0.020(7) -0.009(7)
C162 0.086(9) 0.079(9) 0.056(9) 0.021(8) -0.008(7) -0.004(8)
C163 0.062(8) 0.068(9) 0.058(8) 0.010(7) -0.001(7) -0.003(7)
C164 0.040(7) 0.046(7) 0.034(7) 0.006(6) 0.002(6) -0.004(6)
C165 0.085(10) 0.096(10) 0.079(10) -0.019(8) 0.001(8) 0.001(8)
C166 0.084(10) 0.088(10) 0.077(10) 0.009(8) 0.002(8) -0.007(8)
C167 0.093(11) 0.098(11) 0.112(12) -0.016(9) 0.002(9) -0.001(8)
C168 0.070(9) 0.065(9) 0.063(9) 0.000(7) -0.003(7) 0.006(8)
C169 0.070(9) 0.100(10) 0.091(10) 0.029(8) -0.018(8) -0.004(8)
C170 0.055(8) 0.071(8) 0.043(8) 0.009(7) 0.000(7) 0.005(7)
C171 0.069(9) 0.061(8) 0.060(8) 0.016(7) 0.007(7) 0.014(7)
C172 0.049(8) 0.056(8) 0.055(8) -0.007(7) -0.003(7) 0.000(7)
C173 0.124(13) 0.132(13) 0.114(13) 0.001(9) 0.013(9) 0.005(9)
C174 0.079(10) 0.086(10) 0.080(10) -0.003(8) 0.021(8) -0.002(8)
C175 0.082(10) 0.080(10) 0.098(10) 0.007(8) -0.025(8) -0.001(8)
C176 0.065(9) 0.065(9) 0.053(8) -0.001(7) -0.007(7) 0.002(7)
C177 0.088(9) 0.063(9) 0.050(8) 0.003(7) -0.006(7) 0.000(7)
C178 0.065(8) 0.053(8) 0.051(8) 0.008(7) -0.007(7) 0.003(7)
C179 0.065(8) 0.055(8) 0.055(8) -0.006(7) 0.001(7) -0.003(7)
C180 0.054(8) 0.055(8) 0.038(7) 0.011(6) 0.000(6) 0.015(7)
C181 0.075(9) 0.079(9) 0.082(9) -0.023(8) 0.015(8) -0.014(8)
C182 0.055(8) 0.062(8) 0.050(8) -0.005(7) -0.001(7) -0.008(7)
C183 0.072(9) 0.067(9) 0.069(9) 0.029(7) 0.001(7) 0.006(7)
C184 0.059(8) 0.048(7) 0.036(7) -0.008(6) 0.017(7) 0.001(7)
C185 0.119(12) 0.110(12) 0.095(11) -0.002(9) -0.003(9) -0.017(9)
C186 0.066(9) 0.075(9) 0.050(8) 0.017(7) 0.002(7) 0.001(7)
O72 0.141(10) 0.135(10) 0.113(10) 0.006(8) -0.001(8) -0.006(8)
C187 0.186(19) 0.189(19) 0.189(19) -0.001(10) -0.006(10) 0.001(10)
O73 0.149(11) 0.167(12) 0.164(12) -0.020(9) -0.015(9) 0.009(9)
C188 0.129(13) 0.127(13) 0.136(14) -0.014(9) -0.010(9) 0.000(9)
O74 0.066(7) 0.086(7) 0.076(7) -0.016(6) 0.007(6) 0.003(6)
C189 0.076(9) 0.070(9) 0.075(9) -0.017(8) 0.011(8) -0.001(7)
O75 0.103(9) 0.099(9) 0.122(9) -0.023(7) 0.022(7) -0.004(7)
C190 0.179(18) 0.173(18) 0.177(18) 0.002(10) -0.012(10) -0.002(10)
O76 0.241(18) 0.243(18) 0.228(18) -0.006(10) -0.003(10) -0.010(10)
O77 0.31(2) 0.30(2) 0.31(2) 0.010(10) -0.003(10) 0.004(10)
C192 0.23(2) 0.22(2) 0.23(2) 0.014(10) -0.007(10) -0.010(10)
O78 0.17(2) 0.17(2) 0.17(2) 0.002(10) -0.006(10) 0.005(10)
C193 0.12(2) 0.11(2) 0.11(2) 0.001(10) 0.003(10) 0.001(10)
O79 0.20(2) 0.20(2) 0.20(2) -0.001(10) 0.002(10) -0.005(10)
C194 0.097(17) 0.093(17) 0.092(17) -0.005(10) -0.007(10) -0.013(10)
O81 0.28(4) 0.29(4) 0.29(4) -0.003(10) -0.002(10) 0.004(10)
O82 0.41(7) 0.41(7) 0.41(7) -0.001(10) -0.002(10) 0.000(10)
O83 0.18(2) 0.17(2) 0.18(2) 0.003(10) -0.004(10) 0.001(10)
C198 0.18(3) 0.17(3) 0.18(3) 0.001(10) -0.002(10) 0.005(10)
O84 0.20(3) 0.21(3) 0.21(3) 0.000(10) 0.007(10) 0.009(10)
C199 0.12(2) 0.12(2) 0.12(2) 0.003(10) -0.002(10) 0.011(10)
O85 0.22(3) 0.23(3) 0.23(3) 0.005(10) -0.004(10) -0.002(10)
O87 0.31(2) 0.30(2) 0.30(2) -0.001(10) -0.012(10) 0.005(10)
O88 0.253(18) 0.246(18) 0.245(18) 0.013(10) 0.010(10) -0.023(10)
O89 0.195(14) 0.198(14) 0.190(14) 0.013(9) -0.020(9) -0.007(9)
O90 0.128(10) 0.136(10) 0.147(11) 0.011(8) 0.044(8) 0.030(8)
O91 0.19(2) 0.19(2) 0.19(2) 0.004(10) 0.004(10) -0.002(10)
O92 0.27(4) 0.28(4) 0.28(4) 0.000(10) -0.002(10) 0.002(10)
O93 0.11(3) 0.12(3) 0.12(3) -0.002(10) 0.000(10) 0.002(10)
O94 0.27(7) 0.27(7) 0.27(7) 0.000(10) 0.001(10) -0.001(10)
O95 0.21(3) 0.20(3) 0.21(3) -0.005(10) -0.001(10) -0.001(10)
O96 0.14(3) 0.14(3) 0.14(3) 0.000(10) -0.002(10) 0.005(10)
O97 0.22(3) 0.23(3) 0.22(3) -0.006(10) -0.010(10) -0.001(10)
O98 0.20(3) 0.20(3) 0.20(3) 0.001(10) -0.002(10) -0.001(10)
O99 0.22(3) 0.22(3) 0.22(3) -0.001(10) 0.003(10) 0.008(10)
O101 0.13(3) 0.12(3) 0.12(3) 0.004(10) 0.003(10) -0.002(10)

loop_
_atom_type_symbol
_atom_type_description
_atom_type_scat_dispersion_real
_atom_type_scat_dispersion_imag
_atom_type_scat_source
C C 0.0033 0.0016 'International Tables Vol C Tables 4.2.6.8 and 6.1.1.4'
H H 0.0000 0.0000 'International Tables Vol C Tables 4.2.6.8 and 6.1.1.4'
N N 0.0061 0.0033 'International Tables Vol C Tables 4.2.6.8 and 6.1.1.4'
O O 0.0106 0.0060 'International Tables Vol C Tables 4.2.6.8 and 6.1.1.4'
Cd Cd -0.8075 1.2024 'International Tables Vol C Tables 4.2.6.8 and 6.1.1.4'
Tb Tb -0.1723 4.1537 'International Tables Vol C Tables 4.2.6.8 and 6.1.1.4'

loop_
_geom_angle_atom_site_label_1
_geom_angle_atom_site_label_2
_geom_angle_atom_site_label_3
_geom_angle
_geom_angle_site_symmetry_1
_geom_angle_site_symmetry_3
O2 Tb1 O28 83.0(4) . .
O2 Tb1 O6 129.1(4) . .
O28 Tb1 O6 116.8(4) . .
O2 Tb1 O30 76.9(4) . .
O28 Tb1 O30 76.7(4) . .
O6 Tb1 O30 149.9(4) . .
O2 Tb1 O61 112.4(4) . .
O28 Tb1 O61 141.5(4) . .
O6 Tb1 O61 81.5(4) . .
O30 Tb1 O61 73.3(4) . .
O2 Tb1 O60 157.5(4) . .
O28 Tb1 O60 77.3(4) . .
O6 Tb1 O60 70.7(4) . .
O30 Tb1 O60 87.9(4) . .
O61 Tb1 O60 78.0(4) . .
O2 Tb1 O1 62.9(4) . .
O28 Tb1 O1 142.0(4) . .
O6 Tb1 O1 77.6(4) . .
O30 Tb1 O1 108.9(4) . .
O61 Tb1 O1 72.0(4) . .
O60 Tb1 O1 139.0(4) . .
O2 Tb1 N3 73.2(4) . .
O28 Tb1 N3 77.3(4) . .
O6 Tb1 N3 67.4(4) . .
O30 Tb1 N3 142.3(5) . .
O61 Tb1 N3 140.0(5) . .
O60 Tb1 N3 112.3(4) . .
O1 Tb1 N3 77.1(4) . .
O2 Tb1 Cd12 163.9(3) . .
O28 Tb1 Cd12 110.5(3) . .
O6 Tb1 Cd12 37.5(3) . .
O30 Tb1 Cd12 113.9(3) . .
O61 Tb1 Cd12 62.6(3) . .
O60 Tb1 Cd12 38.5(3) . .
O1 Tb1 Cd12 101.5(3) . .
N3 Tb1 Cd12 100.7(3) . .
O68 Tb2 O39 76.5(5) . .
O68 Tb2 O10 82.8(4) . .
O39 Tb2 O10 78.8(4) . .
O68 Tb2 O7 118.4(4) . .
O39 Tb2 O7 147.3(5) . .
O10 Tb2 O7 129.4(4) . .
O68 Tb2 O38 142.4(4) . .
O39 Tb2 O38 73.1(5) . .
O10 Tb2 O38 111.8(4) . .
O7 Tb2 O38 79.8(4) . .
O68 Tb2 O34 78.1(4) . .
O39 Tb2 O34 86.1(4) . .
O10 Tb2 O34 158.0(4) . .
O7 Tb2 O34 70.5(4) . .
O38 Tb2 O34 78.2(4) . .
O68 Tb2 N4 77.9(4) . .
O39 Tb2 N4 143.5(5) . .
O10 Tb2 N4 72.7(4) . .
O7 Tb2 N4 68.7(4) . .
O38 Tb2 N4 138.8(4) . .
O34 Tb2 N4 113.4(4) . .
O68 Tb2 O9 141.4(4) . .
O39 Tb2 O9 109.8(4) . .
O10 Tb2 O9 62.3(4) . .
O7 Tb2 O9 77.5(4) . .
O38 Tb2 O9 71.3(4) . .
O34 Tb2 O9 138.9(4) . .
N4 Tb2 O9 76.3(4) . .
O68 Tb2 Cd3 110.7(3) . .
O39 Tb2 Cd3 111.9(4) . .
O10 Tb2 Cd3 164.1(3) . .
O7 Tb2 Cd3 37.0(3) . .
O38 Tb2 Cd3 62.9(3) . .
O34 Tb2 Cd3 38.0(3) . .
N4 Tb2 Cd3 101.1(3) . .
O9 Tb2 Cd3 102.1(3) . .
O47 Tb3 O25 76.0(4) . .
O47 Tb3 O23 78.0(5) . .
O25 Tb3 O23 81.8(4) . .
O47 Tb3 O18 147.8(5) . .
O25 Tb3 O18 121.1(4) . .
O23 Tb3 O18 128.4(4) . .
O47 Tb3 O46 72.4(5) . .
O25 Tb3 O46 139.3(4) . .
O23 Tb3 O46 115.1(5) . .
O18 Tb3 O46 78.7(5) . .
O47 Tb3 O44 88.2(4) . .
O25 Tb3 O44 76.5(4) . .
O23 Tb3 O44 156.6(4) . .
O18 Tb3 O44 71.7(4) . .
O46 Tb3 O44 77.6(4) . .
O47 Tb3 O24 109.1(4) . .
O25 Tb3 O24 141.5(4) . .
O23 Tb3 O24 63.1(4) . .
O18 Tb3 O24 75.5(4) . .
O46 Tb3 O24 74.4(4) . .
O44 Tb3 O24 140.2(4) . .
O47 Tb3 N9 143.3(5) . .
O25 Tb3 N9 78.4(4) . .
O23 Tb3 N9 72.7(5) . .
O18 Tb3 N9 68.8(5) . .
O46 Tb3 N9 140.7(5) . .
O44 Tb3 N9 110.8(5) . .
O24 Tb3 N9 76.6(5) . .
O47 Tb3 Cd6 113.3(3) . .
O25 Tb3 Cd6 111.1(3) . .
O23 Tb3 Cd6 164.2(3) . .
O18 Tb3 Cd6 37.3(3) . .
O46 Tb3 Cd6 61.4(4) . .
O44 Tb3 Cd6 39.0(3) . .
O24 Tb3 Cd6 101.9(3) . .
N9 Tb3 Cd6 100.2(4) . .
O69 Tb4 O15 83.1(4) . .
O69 Tb4 O57 75.1(4) . .
O15 Tb4 O57 78.6(4) . .
O69 Tb4 O19 117.8(4) . .
O15 Tb4 O19 129.2(4) . .
O57 Tb4 O19 148.5(4) . .
O69 Tb4 O55 142.1(4) . .
O15 Tb4 O55 111.1(4) . .
O57 Tb4 O55 73.7(4) . .
O19 Tb4 O55 81.2(4) . .
O69 Tb4 O54 76.7(4) . .
O15 Tb4 O54 157.5(4) . .
O57 Tb4 O54 86.8(4) . .
O19 Tb4 O54 70.2(4) . .
O55 Tb4 O54 80.5(4) . .
O69 Tb4 N10 77.6(5) . .
O15 Tb4 N10 71.5(4) . .
O57 Tb4 N10 141.5(5) . .
O19 Tb4 N10 69.4(4) . .
O55 Tb4 N10 139.8(5) . .
O54 Tb4 N10 112.7(4) . .
O69 Tb4 O16 142.5(4) . .
O15 Tb4 O16 62.8(4) . .
O57 Tb4 O16 110.3(4) . .
O19 Tb4 O16 77.8(4) . .
O55 Tb4 O16 70.2(4) . .
O54 Tb4 O16 139.2(4) . .
N10 Tb4 O16 77.0(5) . .
O69 Tb4 Cd9 110.5(3) . .
O15 Tb4 Cd9 163.9(3) . .
O57 Tb4 Cd9 112.6(3) . .
O19 Tb4 Cd9 37.1(3) . .
O55 Tb4 Cd9 63.8(3) . .
O54 Tb4 Cd9 38.5(3) . .
N10 Tb4 Cd9 102.2(3) . .
O16 Tb4 Cd9 101.6(3) . .
O2 Cd1 O29 107.6(4) . .
O2 Cd1 N1 77.5(5) . .
O29 Cd1 N1 174.1(5) . .
O2 Cd1 O27 96.4(4) . .
O29 Cd1 O27 93.4(4) . .
N1 Cd1 O27 88.9(4) . .
O2 Cd1 O31 84.8(4) . .
O29 Cd1 O31 84.3(4) . .
N1 Cd1 O31 93.4(5) . .
O27 Cd1 O31 177.6(4) . .
O2 Cd1 O33 161.1(4) . .
O29 Cd1 O33 88.2(4) . .
N1 Cd1 O33 86.2(4) . .
O27 Cd1 O33 92.8(4) . .
O31 Cd1 O33 86.6(4) . .
O35 Cd2 O3 104.3(6) . .
O35 Cd2 O37 113.3(5) . .
O3 Cd2 O37 75.2(5) . .
O35 Cd2 O32 97.5(5) . .
O3 Cd2 O32 146.2(5) . .
O37 Cd2 O32 119.2(5) . .
O35 Cd2 O31 151.8(5) . .
O3 Cd2 O31 95.5(4) . .
O37 Cd2 O31 90.9(4) . .
O32 Cd2 O31 56.4(4) . .
O35 Cd2 O4 80.5(6) . .
O3 Cd2 O4 68.0(5) . .
O37 Cd2 O4 142.9(5) . .
O32 Cd2 O4 90.9(5) . .
O31 Cd2 O4 88.7(5) . .
O35 Cd2 O36 51.9(6) . .
O3 Cd2 O36 131.2(6) . .
O37 Cd2 O36 78.3(5) . .
O32 Cd2 O36 82.6(6) . .
O31 Cd2 O36 125.3(5) . .
O4 Cd2 O36 130.2(6) . .
O35 Cd2 C152 125.4(6) . .
O3 Cd2 C152 122.6(6) . .
O37 Cd2 C152 105.1(5) . .
O32 Cd2 C152 28.1(5) . .
O31 Cd2 C152 28.4(5) . .
O4 Cd2 C152 91.6(6) . .
O36 Cd2 C152 103.5(6) . .
O35 Cd2 C156 26.4(6) . .
O3 Cd2 C156 121.5(6) . .
O37 Cd2 C156 96.9(6) . .
O32 Cd2 C156 88.7(6) . .
O31 Cd2 C156 143.0(6) . .
O4 Cd2 C156 105.5(7) . .
O36 Cd2 C156 25.6(6) . .
C152 Cd2 C156 115.5(7) . .
O3 Cd3 N2 84.4(5) . .
O3 Cd3 O37 75.8(5) . .
N2 Cd3 O37 160.0(5) . .
O3 Cd3 O7 148.5(5) . .
N2 Cd3 O7 97.3(5) . .
O37 Cd3 O7 98.5(4) . .
O3 Cd3 O34 136.0(4) . .
N2 Cd3 O34 107.1(5) . .
O37 Cd3 O34 89.1(4) . .
O7 Cd3 O34 73.7(4) . .
O3 Cd3 O8 82.7(4) . .
N2 Cd3 O8 89.9(5) . .
O37 Cd3 O8 85.4(4) . .
O7 Cd3 O8 65.8(4) . .
O34 Cd3 O8 137.7(4) . .
O3 Cd3 O33 85.8(4) . .
N2 Cd3 O33 102.5(5) . .
O37 Cd3 O33 78.5(4) . .
O7 Cd3 O33 124.0(4) . .
O34 Cd3 O33 50.6(4) . .
O8 Cd3 O33 162.1(4) . .
O3 Cd3 Tb2 156.1(3) . .
N2 Cd3 Tb2 119.5(4) . .
O37 Cd3 Tb2 80.5(3) . .
O7 Cd3 Tb2 38.3(3) . .
O34 Cd3 Tb2 40.1(3) . .
O8 Cd3 Tb2 97.7(3) . .
O33 Cd3 Tb2 87.3(3) . .
O40 Cd4 O10 108.6(4) . .
O40 Cd4 O67 94.2(4) . .
O10 Cd4 O67 95.1(4) . .
O40 Cd4 O43 88.9(5) . .
O10 Cd4 O43 160.3(4) . .
O67 Cd4 O43 92.3(4) . .
O40 Cd4 N5 172.4(5) . .
O10 Cd4 N5 78.1(5) . .
O67 Cd4 N5 88.6(4) . .
O43 Cd4 N5 83.9(5) . .
O40 Cd4 O41 84.6(5) . .
O10 Cd4 O41 83.6(4) . .
O67 Cd4 O41 177.9(4) . .
O43 Cd4 O41 89.5(4) . .
N5 Cd4 O41 92.8(5) . .
O14 Cd5 O42 144.7(6) . .
O14 Cd5 O45 75.4(5) . .
O42 Cd5 O45 117.0(6) . .
O14 Cd5 O41 95.3(4) . .
O42 Cd5 O41 56.0(5) . .
O45 Cd5 O41 85.1(5) . .
O14 Cd5 O13 66.1(5) . .
O42 Cd5 O13 93.2(6) . .
O45 Cd5 O13 141.2(5) . .
O41 Cd5 O13 93.6(5) . .
O14 Cd5 O71 128.9(6) . .
O42 Cd5 O71 86.0(7) . .
O45 Cd5 O71 86.6(7) . .
O41 Cd5 O71 130.8(7) . .
O13 Cd5 O71 121.1(7) . .
O14 Cd5 C162 122.1(6) . .
O42 Cd5 C162 27.6(6) . .
O45 Cd5 C162 100.9(6) . .
O41 Cd5 C162 28.5(5) . .
O13 Cd5 C162 95.6(6) . .
O71 Cd5 C162 107.9(7) . .
N7 Cd6 O14 83.5(5) . .
N7 Cd6 O45 160.5(5) . .
O14 Cd6 O45 77.2(5) . .
N7 Cd6 O18 98.0(5) . .
O14 Cd6 O18 146.2(5) . .
O45 Cd6 O18 96.5(5) . .
N7 Cd6 O44 105.2(5) . .
O14 Cd6 O44 139.8(4) . .
O45 Cd6 O44 91.5(5) . .
O18 Cd6 O44 72.6(4) . .
N7 Cd6 O17 91.0(5) . .
O14 Cd6 O17 80.5(4) . .
O45 Cd6 O17 83.2(5) . .
O18 Cd6 O17 65.7(4) . .
O44 Cd6 O17 137.0(4) . .
N7 Cd6 O43 102.2(4) . .
O14 Cd6 O43 88.6(4) . .
O45 Cd6 O43 80.3(4) . .
O18 Cd6 O43 123.4(4) . .
O44 Cd6 O43 51.3(4) . .
O17 Cd6 O43 162.0(4) . .
N7 Cd6 Tb3 118.3(4) . .
O14 Cd6 Tb3 158.1(4) . .
O45 Cd6 Tb3 81.0(4) . .
O18 Cd6 Tb3 37.3(3) . .
O44 Cd6 Tb3 39.9(3) . .
O17 Cd6 Tb3 97.3(3) . .
O43 Cd6 Tb3 87.3(3) . .
O48 Cd7 O23 106.6(5) . .
O48 Cd7 O26 93.4(4) . .
O23 Cd7 O26 95.2(4) . .
O48 Cd7 O53 90.8(4) . .
O23 Cd7 O53 160.4(4) . .
O26 Cd7 O53 92.7(4) . .
O48 Cd7 N12 174.1(5) . .
O23 Cd7 N12 78.5(5) . .
O26 Cd7 N12 89.1(5) . .
O53 Cd7 N12 83.8(5) . .
O48 Cd7 O49 85.4(4) . .
O23 Cd7 O49 85.5(4) . .
O26 Cd7 O49 178.7(4) . .
O53 Cd7 O49 86.9(4) . .
N12 Cd7 O49 92.1(5) . .
O56 Cd8 O50 113.2(5) . .
O56 Cd8 O22 74.7(5) . .
O50 Cd8 O22 142.8(5) . .
O56 Cd8 O52 126.3(7) . .
O50 Cd8 O52 95.5(7) . .
O22 Cd8 O52 108.8(6) . .
O56 Cd8 O49 86.4(4) . .
O50 Cd8 O49 55.3(4) . .
O22 Cd8 O49 90.7(4) . .
O52 Cd8 O49 144.8(7) . .
O56 Cd8 O51 80.4(5) . .
O50 Cd8 O51 92.6(6) . .
O22 Cd8 O51 124.5(6) . .
O52 Cd8 O51 52.7(7) . .
O49 Cd8 O51 136.5(6) . .
O56 Cd8 O21 141.9(4) . .
O50 Cd8 O21 93.6(5) . .
O22 Cd8 O21 67.8(4) . .
O52 Cd8 O21 74.1(6) . .
O49 Cd8 O21 87.5(4) . .
O51 Cd8 O21 126.7(5) . .
O56 Cd8 C170 100.6(5) . .
O50 Cd8 C170 28.0(5) . .
O22 Cd8 C170 116.9(5) . .
O52 Cd8 C170 121.4(7) . .
O49 Cd8 C170 27.3(5) . .
O51 Cd8 C170 116.0(6) . .
O21 Cd8 C170 90.7(5) . .
O56 Cd8 C174 103.2(6) . .
O50 Cd8 C174 93.3(6) . .
O22 Cd8 C174 121.2(6) . .
O52 Cd8 C174 27.5(7) . .
O49 Cd8 C174 148.1(6) . .
O51 Cd8 C174 25.2(6) . .
O21 Cd8 C174 101.6(6) . .
C170 Cd8 C174 121.1(7) . .
O22 Cd9 N11 82.7(5) . .
O22 Cd9 O56 75.9(5) . .
N11 Cd9 O56 157.8(5) . .
O22 Cd9 O19 148.4(4) . .
N11 Cd9 O19 95.8(5) . .
O56 Cd9 O19 99.4(4) . .
O22 Cd9 O54 138.0(4) . .
N11 Cd9 O54 109.6(5) . .
O56 Cd9 O54 90.4(4) . .
O19 Cd9 O54 72.2(4) . .
O22 Cd9 O20 82.1(4) . .
N11 Cd9 O20 85.7(5) . .
O56 Cd9 O20 85.8(4) . .
O19 Cd9 O20 66.3(4) . .
O54 Cd9 O20 137.0(4) . .
O22 Cd9 O53 86.1(4) . .
N11 Cd9 O53 103.7(5) . .
O56 Cd9 O53 80.7(4) . .
O19 Cd9 O53 124.5(4) . .
O54 Cd9 O53 52.3(4) . .
O20 Cd9 O53 163.9(4) . .
O22 Cd9 Tb4 156.5(3) . .
N11 Cd9 Tb4 120.7(4) . .
O56 Cd9 Tb4 80.7(3) . .
O19 Cd9 Tb4 38.1(3) . .
O54 Cd9 Tb4 39.7(3) . .
O20 Cd9 Tb4 97.7(3) . .
O53 Cd9 Tb4 88.8(3) . .
O58 Cd10 O15 109.0(4) . .
O58 Cd10 N8 172.7(5) . .
O15 Cd10 N8 77.2(4) . .
O58 Cd10 O70 95.5(5) . .
O15 Cd10 O70 95.3(4) . .
N8 Cd10 O70 87.7(4) . .
O58 Cd10 O59 88.1(5) . .
O15 Cd10 O59 161.6(4) . .
N8 Cd10 O59 85.3(4) . .
O70 Cd10 O59 89.6(4) . .
O58 Cd10 O64 83.3(5) . .
O15 Cd10 O64 85.5(4) . .
N8 Cd10 O64 93.4(4) . .
O70 Cd10 O64 178.7(4) . .
O59 Cd10 O64 90.0(4) . .
O11 Cd11 O65 98.7(4) . .
O11 Cd11 O63 145.1(4) . .
O65 Cd11 O63 102.8(5) . .
O11 Cd11 O62 76.0(4) . .
O65 Cd11 O62 119.4(5) . .
O63 Cd11 O62 115.2(5) . .
O11 Cd11 O64 93.1(4) . .
O65 Cd11 O64 153.2(4) . .
O63 Cd11 O64 56.8(4) . .
O62 Cd11 O64 86.7(4) . .
O11 Cd11 O12 66.6(4) . .
O65 Cd11 O12 77.4(5) . .
O63 Cd11 O12 91.5(4) . .
O62 Cd11 O12 141.2(4) . .
O64 Cd11 O12 85.4(4) . .
O11 Cd11 O66 126.5(4) . .
O65 Cd11 O66 53.8(5) . .
O63 Cd11 O66 88.4(5) . .
O62 Cd11 O66 80.9(4) . .
O64 Cd11 O66 133.2(4) . .
O12 Cd11 O66 129.8(4) . .
O11 Cd11 C178 119.4(5) . .
O65 Cd11 C178 129.2(5) . .
O63 Cd11 C178 28.6(5) . .
O62 Cd11 C178 102.5(5) . .
O64 Cd11 C178 28.2(5) . .
O12 Cd11 C178 87.7(5) . .
O66 Cd11 C178 112.4(5) . .
O11 Cd11 C182 114.7(5) . .
O65 Cd11 C182 27.0(5) . .
O63 Cd11 C182 96.3(5) . .
O62 Cd11 C182 100.6(5) . .
O64 Cd11 C182 152.2(5) . .
O12 Cd11 C182 103.9(5) . .
O66 Cd11 C182 26.8(5) . .
C178 Cd11 C182 124.7(6) . .
O62 Cd12 O11 76.2(5) . .
O62 Cd12 N6 159.8(5) . .
O11 Cd12 N6 83.8(5) . .
O62 Cd12 O6 99.6(5) . .
O11 Cd12 O6 148.7(4) . .
N6 Cd12 O6 95.9(5) . .
O62 Cd12 O60 88.4(4) . .
O11 Cd12 O60 137.3(4) . .
N6 Cd12 O60 108.7(5) . .
O6 Cd12 O60 72.4(4) . .
O62 Cd12 O5 87.4(4) . .
O11 Cd12 O5 82.6(4) . .
N6 Cd12 O5 87.1(5) . .
O6 Cd12 O5 66.2(4) . .
O60 Cd12 O5 137.0(4) . .
O62 Cd12 Tb1 79.8(3) . .
O11 Cd12 Tb1 156.0(3) . .
N6 Cd12 Tb1 120.2(4) . .
O6 Cd12 Tb1 38.3(3) . .
O60 Cd12 Tb1 39.6(3) . .
O5 Cd12 Tb1 97.7(3) . .
C8 N1 C9 116.8(15) . .
C8 N1 Cd1 126.6(13) . .
C9 N1 Cd1 116.4(11) . .
C15 N2 C14 118.1(17) . .
C15 N2 Cd3 124.5(13) . .
C14 N2 Cd3 117.1(12) . .
C30 N3 C31 113.2(16) . .
C30 N3 Tb1 124.6(12) . .
C31 N3 Tb1 121.1(12) . .
C37 N4 C36 114.4(16) . .
C37 N4 Tb2 126.6(13) . .
C36 N4 Tb2 118.3(11) . .
C52 N5 C53 118.7(16) . .
C52 N5 Cd4 123.4(12) . .
C53 N5 Cd4 117.7(12) . .
C59 N6 C58 119.1(16) . .
C59 N6 Cd12 123.6(13) . .
C58 N6 Cd12 117.0(11) . .
C74 N7 C75 116.2(16) . .
C74 N7 Cd6 126.5(13) . .
C75 N7 Cd6 116.7(11) . .
C81 N8 C80 115.5(15) . .
C81 N8 Cd10 123.0(11) . .
C80 N8 Cd10 121.1(11) . .
C96 N9 C97 113.4(16) . .
C96 N9 Tb3 125.2(13) . .
C97 N9 Tb3 120.5(12) . .
C103 N10 C102 116.0(16) . .
C103 N10 Tb4 123.0(12) . .
C102 N10 Tb4 120.2(11) . .
C118 N11 C119 116.8(16) . .
C118 N11 Cd9 125.7(12) . .
C119 N11 Cd9 117.5(12) . .
C125 N12 C124 114.7(16) . .
C125 N12 Cd7 124.2(12) . .
C124 N12 Cd7 120.7(11) . .
C2 O1 C1 115.3(14) . .
C2 O1 Tb1 113.0(9) . .
C1 O1 Tb1 129.3(11) . .
C7 O2 Cd1 124.2(11) . .
C7 O2 Tb1 120.9(11) . .
Cd1 O2 Tb1 115.0(5) . .
C21 O3 Cd3 130.1(12) . .
C21 O3 Cd2 123.4(12) . .
Cd3 O3 Cd2 106.5(6) . .
C20 O4 C22 114.1(15) . .
C20 O4 Cd2 118.2(11) . .
C22 O4 Cd2 124.8(12) . .
C24 O5 C23 115.7(14) . .
C24 O5 Cd12 115.0(10) . .
C23 O5 Cd12 126.6(12) . .
C29 O6 Cd12 118.2(10) . .
C29 O6 Tb1 132.1(10) . .
Cd12 O6 Tb1 104.2(5) . .
C43 O7 Cd3 124.3(11) . .
C43 O7 Tb2 128.8(11) . .
Cd3 O7 Tb2 104.7(4) . .
C42 O8 C44 114.5(14) . .
C42 O8 Cd3 114.4(10) . .
C44 O8 Cd3 129.4(11) . .
C45 O9 C46 116.7(13) . .
C45 O9 Tb2 128.2(10) . .
C46 O9 Tb2 113.8(9) . .
C51 O10 Cd4 121.7(11) . .
C51 O10 Tb2 123.8(11) . .
Cd4 O10 Tb2 114.3(4) . .
C65 O11 Cd11 125.2(11) . .
C65 O11 Cd12 129.6(11) . .
Cd11 O11 Cd12 105.0(5) . .
C64 O12 C66 117.5(14) . .
C64 O12 Cd11 114.5(10) . .
C66 O12 Cd11 119.6(11) . .
C68 O13 C67 110.4(16) . .
C68 O13 Cd5 121.8(13) . .
C67 O13 Cd5 123.9(13) . .
C73 O14 Cd6 127.6(13) . .
C73 O14 Cd5 126.9(12) . .
Cd6 O14 Cd5 105.1(6) . .
C87 O15 Cd10 125.4(11) . .
C87 O15 Tb4 120.9(10) . .
Cd10 O15 Tb4 113.6(5) . .
C86 O16 C88 117.5(15) . .
C86 O16 Tb4 112.7(10) . .
C88 O16 Tb4 129.2(12) . .
C90 O17 C89 119.3(16) . .
C90 O17 Cd6 113.0(11) . .
C89 O17 Cd6 125.9(12) . .
C95 O18 Cd6 118.3(11) . .
C95 O18 Tb3 134.5(11) . .
Cd6 O18 Tb3 105.4(5) . .
C109 O19 Cd9 124.1(11) . .
C109 O19 Tb4 126.6(10) . .
Cd9 O19 Tb4 104.8(4) . .
C108 O20 C110 115.9(13) . .
C108 O20 Cd9 116.5(10) . .
C110 O20 Cd9 126.2(9) . .
C112 O21 C111 120.7(16) . .
C112 O21 Cd8 115.1(11) . .
C111 O21 Cd8 120.8(12) . .
C117 O22 Cd9 135.4(12) . .
C117 O22 Cd8 118.6(11) . .
Cd9 O22 Cd8 105.5(5) . .
C131 O23 Cd7 120.6(11) . .
C131 O23 Tb3 122.9(11) . .
Cd7 O23 Tb3 116.2(5) . .
C130 O24 C132 114.8(14) . .
C130 O24 Tb3 114.2(11) . .
C132 O24 Tb3 130.2(11) . .
C140 O25 Tb3 148.6(10) . .
C140 O26 Cd7 126.6(9) . .
C148 O27 Cd1 124.4(10) . .
C148 O28 Tb1 146.2(12) . .
C150 O29 Cd1 111.5(11) . .
C150 O30 Tb1 169.3(13) . .
C152 O31 Cd1 134.6(13) . .
C152 O31 Cd2 90.9(12) . .
Cd1 O31 Cd2 134.3(5) . .
C152 O32 Cd2 95.2(11) . .
C154 O33 Cd1 130.5(11) . .
C154 O33 Cd3 87.9(10) . .
Cd1 O33 Cd3 138.6(5) . .
C154 O34 Cd3 102.8(10) . .
C154 O34 Tb2 142.2(11) . .
Cd3 O34 Tb2 101.9(4) . .
C156 O35 Cd2 101.5(14) . .
C156 O36 Cd2 83.1(16) . .
C158 O37 Cd2 136.1(12) . .
C158 O37 Cd3 120.3(11) . .
Cd2 O37 Cd3 102.6(5) . .
C158 O38 Tb2 140.3(13) . .
C160 O39 Tb2 165.8(14) . .
C160 O40 Cd4 110.0(12) . .
C162 O41 Cd4 133.9(12) . .
C162 O41 Cd5 91.5(11) . .
Cd4 O41 Cd5 134.6(6) . .
C162 O42 Cd5 96.6(14) . .
C164 O43 Cd4 131.2(11) . .
C164 O43 Cd6 88.1(9) . .
Cd4 O43 Cd6 135.6(5) . .
C164 O44 Cd6 101.7(10) . .
C164 O44 Tb3 141.3(11) . .
Cd6 O44 Tb3 101.2(4) . .
C166 O45 Cd6 121.5(15) . .
C166 O45 Cd5 135.6(15) . .
Cd6 O45 Cd5 102.3(6) . .
C166 O46 Tb3 146.1(16) . .
C168 O47 Tb3 165.7(14) . .
C168 O48 Cd7 112.2(13) . .
C170 O49 Cd7 133.6(12) . .
C170 O49 Cd8 89.6(11) . .
Cd7 O49 Cd8 136.6(5) . .
C170 O50 Cd8 95.6(11) . .
C174 O51 Cd8 92.9(16) . .
C174 O52 Cd8 94.2(15) . .
C172 O53 Cd7 128.3(11) . .
C172 O53 Cd9 87.7(11) . .
Cd7 O53 Cd9 138.4(5) . .
C172 O54 Cd9 100.5(11) . .
C172 O54 Tb4 142.6(11) . .
Cd9 O54 Tb4 101.8(4) . .
C186 O55 Tb4 143.4(13) . .
C186 O56 Cd8 132.1(12) . .
C186 O56 Cd9 124.0(12) . .
Cd8 O56 Cd9 103.9(6) . .
C176 O57 Tb4 165.7(14) . .
C176 O58 Cd10 110.9(13) . .
C180 O59 Cd10 133.8(12) . .
C180 O60 Cd12 99.5(10) . .
C180 O60 Tb1 145.6(11) . .
Cd12 O60 Tb1 101.9(5) . .
C184 O61 Tb1 143.6(12) . .
C184 O62 Cd12 123.0(11) . .
C184 O62 Cd11 134.3(11) . .
Cd12 O62 Cd11 102.6(5) . .
C178 O63 Cd11 93.9(10) . .
C178 O64 Cd10 136.0(12) . .
C178 O64 Cd11 90.0(10) . .
Cd10 O64 Cd11 134.0(5) . .
C182 O65 Cd11 96.9(11) . .
C182 O66 Cd11 87.7(11) . .
C133 O67 Cd4 128.8(11) . .
C133 O68 Tb2 146.1(11) . .
C141 O69 Tb4 147.4(11) . .
C141 O70 Cd10 127.8(11) . .
Cd5 O71 H71A 109.1 . .
O1 C1 H1A 109.5 . .
O1 C1 H1B 109.5 . .
H1A C1 H1B 109.5 . .
O1 C1 H1C 109.5 . .
H1A C1 H1C 109.5 . .
H1B C1 H1C 109.5 . .
O1 C2 C3 126.8(17) . .
O1 C2 C7 109.7(14) . .
C3 C2 C7 123.5(17) . .
C4 C3 C2 120(2) . .
C4 C3 H3A 120.2 . .
C2 C3 H3A 120.2 . .
C3 C4 C5 124(2) . .
C3 C4 H4A 118.1 . .
C5 C4 H4A 118.1 . .
C6 C5 C4 116(2) . .
C6 C5 H5A 122.0 . .
C4 C5 H5A 122.0 . .
C5 C6 C7 125.4(17) . .
C5 C6 C8 118.3(18) . .
C7 C6 C8 116.3(16) . .
O2 C7 C2 119.7(15) . .
O2 C7 C6 128.2(16) . .
C2 C7 C6 111.6(15) . .
N1 C8 C6 130.0(19) . .
N1 C8 H8A 115.0 . .
C6 C8 H8A 115.0 . .
C10 C9 N1 108.0(13) . .
C10 C9 H9A 110.1 . .
N1 C9 H9A 110.1 . .
C10 C9 H9B 110.1 . .
N1 C9 H9B 110.1 . .
H9A C9 H9B 108.4 . .
C11 C10 C9 108.8(14) . .
C11 C10 H10A 109.9 . .
C9 C10 H10A 109.9 . .
C11 C10 H10B 109.9 . .
C9 C10 H10B 109.9 . .
H10A C10 H10B 108.3 . .
C10 C11 C12 112.9(15) . .
C10 C11 H11A 109.0 . .
C12 C11 H11A 109.0 . .
C10 C11 H11B 109.0 . .
C12 C11 H11B 109.0 . .
H11A C11 H11B 107.8 . .
C11 C12 C13 110.8(15) . 7_546
C11 C12 H12A 109.5 . .
C13 C12 H12A 109.5 7_546 .
C11 C12 H12B 109.5 . .
C13 C12 H12B 109.5 7_546 .
H12A C12 H12B 108.1 . .
C14 C13 C12 112.5(15) . 7_546
C14 C13 H13B 109.1 . .
C12 C13 H13B 109.1 7_546 .
C14 C13 H13C 109.1 . .
C12 C13 H13C 109.1 7_546 .
H13B C13 H13C 107.8 . .
C13 C14 N2 108.3(16) . .
C13 C14 H14A 110.0 . .
N2 C14 H14A 110.0 . .
C13 C14 H14B 110.0 . .
N2 C14 H14B 110.0 . .
H14A C14 H14B 108.4 . .
N2 C15 C16 133(2) . .
N2 C15 H15A 113.6 . .
C16 C15 H15A 113.6 . .
C17 C16 C15 121(2) . .
C17 C16 C21 117.3(19) . .
C15 C16 C21 121.7(19) . .
C18 C17 C16 127(2) . .
C18 C17 H17A 116.7 . .
C16 C17 H17A 116.7 . .
C17 C18 C19 122(2) . .
C17 C18 H18A 118.8 . .
C19 C18 H18A 118.8 . .
C18 C19 C20 112(2) . .
C18 C19 H19A 124.1 . .
C20 C19 H19A 124.1 . .
C19 C20 C21 129.3(17) . .
C19 C20 O4 123.1(18) . .
C21 C20 O4 106.4(16) . .
O3 C21 C20 123.2(18) . .
O3 C21 C16 125.5(17) . .
C20 C21 C16 111.2(17) . .
O4 C22 H22A 109.5 . .
O4 C22 H22B 109.5 . .
H22A C22 H22B 109.5 . .
O4 C22 H22C 109.5 . .
H22A C22 H22C 109.5 . .
H22B C22 H22C 109.5 . .
O5 C23 H23A 109.5 . .
O5 C23 H23B 109.5 . .
H23A C23 H23B 109.5 . .
O5 C23 H23C 109.5 . .
H23A C23 H23C 109.5 . .
H23B C23 H23C 109.5 . .
C29 C24 O5 114.3(15) . .
C29 C24 C25 122.9(18) . .
O5 C24 C25 122.8(17) . .
C24 C25 C26 118.8(19) . .
C24 C25 H25A 120.6 . .
C26 C25 H25A 120.6 . .
C27 C26 C25 120(2) . .
C27 C26 H26A 119.8 . .
C25 C26 H26A 119.8 . .
C26 C27 C28 117.8(18) . .
C26 C27 H27A 121.1 . .
C28 C27 H27A 121.1 . .
C29 C28 C27 120.7(16) . .
C29 C28 C30 126.5(16) . .
C27 C28 C30 112.8(15) . .
O6 C29 C24 123.7(16) . .
O6 C29 C28 116.8(15) . .
C24 C29 C28 119.5(16) . .
N3 C30 C28 124.8(17) . .
N3 C30 H30A 117.6 . .
C28 C30 H30A 117.6 . .
C32 C31 N3 107.4(15) . .
C32 C31 H31A 110.2 . .
N3 C31 H31A 110.2 . .
C32 C31 H31B 110.2 . .
N3 C31 H31B 110.2 . .
H31A C31 H31B 108.5 . .
C31 C32 C33 114.7(17) . .
C31 C32 H32A 108.6 . .
C33 C32 H32A 108.6 . .
C31 C32 H32B 108.6 . .
C33 C32 H32B 108.6 . .
H32A C32 H32B 107.6 . .
C34 C33 C32 112.6(15) . .
C34 C33 H33A 109.1 . .
C32 C33 H33A 109.1 . .
C34 C33 H33B 109.1 . .
C32 C33 H33B 109.1 . .
H33A C33 H33B 107.8 . .
C33 C34 C35 109.4(14) . .
C33 C34 H34A 109.8 . .
C35 C34 H34A 109.8 . .
C33 C34 H34B 109.8 . .
C35 C34 H34B 109.8 . .
H34A C34 H34B 108.2 . .
C34 C35 C36 110.4(14) . 7_546
C34 C35 H35B 109.6 . .
C36 C35 H35B 109.6 7_546 .
C34 C35 H35C 109.6 . .
C36 C35 H35C 109.6 7_546 .
H35B C35 H35C 108.1 . .
N4 C36 C35 104.7(13) . 7_546
N4 C36 H36B 110.8 . .
C35 C36 H36B 110.8 7_546 .
N4 C36 H36C 110.8 . .
C35 C36 H36C 110.8 7_546 .
H36B C36 H36C 108.9 . .
N4 C37 C38 125.6(19) . .
N4 C37 H37A 117.2 . .
C38 C37 H37A 117.2 . .
C43 C38 C39 119.0(18) . .
C43 C38 C37 122.5(17) . .
C39 C38 C37 118.4(17) . .
C38 C39 C40 124.4(19) . .
C38 C39 H39A 117.8 . .
C40 C39 H39A 117.8 . .
C41 C40 C39 118(2) . .
C41 C40 H40A 120.9 . .
C39 C40 H40A 120.9 . .
C40 C41 C42 119(2) . .
C40 C41 H41A 120.6 . .
C42 C41 H41A 120.6 . .
O8 C42 C41 124.0(17) . .
O8 C42 C43 115.4(15) . .
C41 C42 C43 120.6(18) . .
C38 C43 O7 126.1(17) . .
C38 C43 C42 118.8(17) . .
O7 C43 C42 115.0(16) . .
O8 C44 H44A 109.5 . .
O8 C44 H44B 109.5 . .
H44A C44 H44B 109.5 . .
O8 C44 H44C 109.5 . .
H44A C44 H44C 109.5 . .
H44B C44 H44C 109.5 . .
O9 C45 H45A 109.5 . .
O9 C45 H45B 109.5 . .
H45A C45 H45B 109.5 . .
O9 C45 H45C 109.5 . .
H45A C45 H45C 109.5 . .
H45B C45 H45C 109.5 . .
C47 C46 O9 126.3(15) . .
C47 C46 C51 121.4(17) . .
O9 C46 C51 112.1(15) . .
C48 C47 C46 119.4(18) . .
C48 C47 H47A 120.3 . .
C46 C47 H47A 120.3 . .
C47 C48 C49 122(2) . .
C47 C48 H48A 119.1 . .
C49 C48 H48A 119.1 . .
C50 C49 C48 124(2) . .
C50 C49 H49A 117.9 . .
C48 C49 H49A 117.9 . .
C49 C50 C52 125.4(18) . .
C49 C50 C51 117.7(17) . .
C52 C50 C51 116.6(15) . .
O10 C51 C46 116.9(17) . .
O10 C51 C50 127.3(16) . .
C46 C51 C50 115.0(16) . .
N5 C52 C50 133.8(18) . .
N5 C52 H52A 113.1 . .
C50 C52 H52A 113.1 . .
N5 C53 C54 113.6(15) . .
N5 C53 H53A 108.9 . .
C54 C53 H53A 108.9 . .
N5 C53 H53B 108.9 . .
C54 C53 H53B 108.9 . .
H53A C53 H53B 107.7 . .
C53 C54 C55 113.9(15) . .
C53 C54 H54A 108.8 . .
C55 C54 H54A 108.8 . .
C53 C54 H54B 108.8 . .
C55 C54 H54B 108.8 . .
H54A C54 H54B 107.7 . .
C54 C55 C56 113.3(15) . 7_546
C54 C55 H55B 108.9 . .
C56 C55 H55B 108.9 7_546 .
C54 C55 H55C 108.9 . .
C56 C55 H55C 108.9 7_546 .
H55B C55 H55C 107.7 . .
C55 C56 C57 110.3(15) 7_546 .
C55 C56 H56B 109.6 7_546 .
C57 C56 H56B 109.6 . .
C55 C56 H56C 109.6 7_546 .
C57 C56 H56C 109.6 . .
H56B C56 H56C 108.1 . .
C56 C57 C58 112.0(16) . .
C56 C57 H57A 109.2 . .
C58 C57 H57A 109.2 . .
C56 C57 H57B 109.2 . .
C58 C57 H57B 109.2 . .
H57A C57 H57B 107.9 . .
N6 C58 C57 106.8(15) . .
N6 C58 H58A 110.4 . .
C57 C58 H58A 110.4 . .
N6 C58 H58B 110.4 . .
C57 C58 H58B 110.4 . .
H58A C58 H58B 108.6 . .
N6 C59 C60 135(2) . .
N6 C59 H59A 112.7 . .
C60 C59 H59A 112.7 . .
C61 C60 C65 122.9(17) . .
C61 C60 C59 117.2(17) . .
C65 C60 C59 119.8(17) . .
C60 C61 C62 120.5(18) . .
C60 C61 H61A 119.8 . .
C62 C61 H61A 119.8 . .
C63 C62 C61 118.6(17) . .
C63 C62 H62A 120.7 . .
C61 C62 H62A 120.7 . .
C64 C63 C62 121.0(17) . .
C64 C63 H63A 119.5 . .
C62 C63 H63A 119.5 . .
C63 C64 O12 123.9(16) . .
C63 C64 C65 124.8(18) . .
O12 C64 C65 111.3(15) . .
O11 C65 C64 119.7(16) . .
O11 C65 C60 127.8(16) . .
C64 C65 C60 112.3(17) . .
O12 C66 H66A 109.5 . .
O12 C66 H66B 109.5 . .
H66A C66 H66B 109.5 . .
O12 C66 H66C 109.5 . .
H66A C66 H66C 109.5 . .
H66B C66 H66C 109.5 . .
O13 C67 H67A 109.5 . .
O13 C67 H67B 109.5 . .
H67A C67 H67B 109.5 . .
O13 C67 H67C 109.5 . .
H67A C67 H67C 109.5 . .
H67B C67 H67C 109.5 . .
C69 C68 C73 127.3(19) . .
C69 C68 O13 131(2) . .
C73 C68 O13 101.7(17) . .
C70 C69 C68 119(3) . .
C70 C69 H69A 120.6 . .
C68 C69 H69A 120.6 . .
C69 C70 C71 122(3) . .
C69 C70 H70A 118.8 . .
C71 C70 H70A 118.8 . .
C70 C71 C72 122(3) . .
C70 C71 H71B 119.0 . .
C72 C71 H71B 119.0 . .
C73 C72 C74 124(2) . .
C73 C72 C71 118.9(19) . .
C74 C72 C71 117(2) . .
O14 C73 C72 128.1(19) . .
O14 C73 C68 121.9(18) . .
C72 C73 C68 110.0(18) . .
N7 C74 C72 129(2) . .
N7 C74 H74A 115.6 . .
C72 C74 H74A 115.6 . .
C76 C75 N7 112.5(14) . .
C76 C75 H75A 109.1 . .
N7 C75 H75A 109.1 . .
C76 C75 H75B 109.1 . .
N7 C75 H75B 109.1 . .
H75A C75 H75B 107.8 . .
C75 C76 C77 117.7(15) . .
C75 C76 H76A 107.9 . .
C77 C76 H76A 107.9 . .
C75 C76 H76B 107.9 . .
C77 C76 H76B 107.9 . .
H76A C76 H76B 107.2 . .
C78 C77 C76 114.5(15) . .
C78 C77 H77A 108.6 . .
C76 C77 H77A 108.6 . .
C78 C77 H77B 108.6 . .
C76 C77 H77B 108.6 . .
H77A C77 H77B 107.6 . .
C77 C78 C79 114.0(14) . 7_546
C77 C78 H78B 108.7 . .
C79 C78 H78B 108.7 7_546 .
C77 C78 H78C 108.7 . .
C79 C78 H78C 108.7 7_546 .
H78B C78 H78C 107.6 . .
C78 C79 C80 112.4(15) 7_546 .
C78 C79 H79B 109.1 7_546 .
C80 C79 H79B 109.1 . .
C78 C79 H79C 109.1 7_546 .
C80 C79 H79C 109.1 . .
H79B C79 H79C 107.9 . .
N8 C80 C79 112.0(14) . .
N8 C80 H80A 109.2 . .
C79 C80 H80A 109.2 . .
N8 C80 H80B 109.2 . .
C79 C80 H80B 109.2 . .
H80A C80 H80B 107.9 . .
N8 C81 C82 130.3(17) . .
N8 C81 H81A 114.9 . .
C82 C81 H81A 114.9 . .
C81 C82 C83 120.6(17) . .
C81 C82 C87 122.4(16) . .
C83 C82 C87 116.8(16) . .
C82 C83 C84 125.4(19) . .
C82 C83 H83A 117.3 . .
C84 C83 H83A 117.3 . .
C85 C84 C83 117.3(18) . .
C85 C84 H84A 121.4 . .
C83 C84 H84A 121.4 . .
C84 C85 C86 121.2(19) . .
C84 C85 H85A 119.4 . .
C86 C85 H85A 119.4 . .
O16 C86 C85 125.5(17) . .
O16 C86 C87 112.7(16) . .
C85 C86 C87 121.5(19) . .
O15 C87 C86 119.1(17) . .
O15 C87 C82 123.3(15) . .
C86 C87 C82 117.6(17) . .
O16 C88 H88A 109.5 . .
O16 C88 H88B 109.5 . .
H88A C88 H88B 109.5 . .
O16 C88 H88C 109.5 . .
H88A C88 H88C 109.5 . .
H88B C88 H88C 109.5 . .
O17 C89 H89A 109.5 . .
O17 C89 H89B 109.5 . .
H89A C89 H89B 109.5 . .
O17 C89 H89C 109.5 . .
H89A C89 H89C 109.5 . .
H89B C89 H89C 109.5 . .
O17 C90 C95 115.4(17) . .
O17 C90 C91 124.5(18) . .
C95 C90 C91 120.1(19) . .
C90 C91 C92 122(2) . .
C90 C91 H91A 118.8 . .
C92 C91 H91A 118.8 . .
C93 C92 C91 117(2) . .
C93 C92 H92A 121.6 . .
C91 C92 H92A 121.6 . .
C94 C93 C92 125(2) . .
C94 C93 H93A 117.7 . .
C92 C93 H93A 117.7 . .
C93 C94 C96 124(2) . .
C93 C94 C95 117.1(19) . .
C96 C94 C95 119.1(17) . .
O18 C95 C90 121.1(17) . .
O18 C95 C94 120.1(17) . .
C90 C95 C94 118.7(17) . .
N9 C96 C94 131.3(18) . .
N9 C96 H96A 114.4 . .
C94 C96 H96A 114.4 . .
N9 C97 C98 109.3(16) . .
N9 C97 H97A 109.8 . .
C98 C97 H97A 109.8 . .
N9 C97 H97B 109.8 . .
C98 C97 H97B 109.8 . .
H97A C97 H97B 108.3 . .
C99 C98 C97 115.2(17) . .
C99 C98 H98A 108.5 . .
C97 C98 H98A 108.5 . .
C99 C98 H98B 108.5 . .
C97 C98 H98B 108.5 . .
H98A C98 H98B 107.5 . .
C98 C99 C100 112.7(16) . .
C98 C99 H99A 109.0 . .
C100 C99 H99A 109.0 . .
C98 C99 H99B 109.0 . .
C100 C99 H99B 109.0 . .
H99A C99 H99B 107.8 . .
C101 C100 C99 111.5(17) . .
C101 C100 H10C 109.3 . .
C99 C100 H10C 109.3 . .
C101 C100 H10D 109.3 . .
C99 C100 H10D 109.3 . .
H10C C100 H10D 108.0 . .
C100 C101 C102 111.8(17) . 7_546
C100 C101 H10F 109.3 . .
C102 C101 H10F 109.3 7_546 .
C100 C101 H10G 109.3 . .
C102 C101 H10G 109.3 7_546 .
H10F C101 H10G 107.9 . .
N10 C102 C101 107.2(15) . 7_546
N10 C102 H10I 110.3 . .
C101 C102 H10I 110.3 7_546 .
N10 C102 H10J 110.3 . .
C101 C102 H10J 110.3 7_546 .
H10I C102 H10J 108.5 . .
N10 C103 C104 125.5(18) . .
N10 C103 H10K 117.3 . .
C104 C103 H10K 117.3 . .
C109 C104 C105 117.8(18) . .
C109 C104 C103 125.5(18) . .
C105 C104 C103 116.2(19) . .
C104 C105 C106 123(2) . .
C104 C105 H10L 118.4 . .
C106 C105 H10L 118.4 . .
C107 C106 C105 118(2) . .
C107 C106 H10M 121.2 . .
C105 C106 H10M 121.2 . .
C106 C107 C108 118(2) . .
C106 C107 H10N 121.0 . .
C108 C107 H10N 121.0 . .
C107 C108 C109 127.2(15) . .
C107 C108 O20 124.2(17) . .
C109 C108 O20 107.8(15) . .
O19 C109 C104 123.0(17) . .
O19 C109 C108 122.0(16) . .
C104 C109 C108 114.9(17) . .
O20 C110 H11C 109.5 . .
O20 C110 H11D 109.5 . .
H11C C110 H11D 109.5 . .
O20 C110 H110 109.5 . .
H11C C110 H110 109.5 . .
H11D C110 H110 109.5 . .
O21 C111 H11F 109.5 . .
O21 C111 H11G 109.5 . .
H11F C111 H11G 109.5 . .
O21 C111 H11H 109.5 . .
H11F C111 H11H 109.5 . .
H11G C111 H11H 109.5 . .
O21 C112 C113 122.3(19) . .
O21 C112 C117 115.1(17) . .
C113 C112 C117 123(2) . .
C112 C113 C114 119(2) . .
C112 C113 H11I 120.7 . .
C114 C113 H11I 120.7 . .
C115 C114 C113 123(2) . .
C115 C114 H11J 118.5 . .
C113 C114 H11J 118.5 . .
C114 C115 C116 117.4(19) . .
C114 C115 H11K 121.3 . .
C116 C115 H11K 121.3 . .
C117 C116 C118 128.5(17) . .
C117 C116 C115 119.3(17) . .
C118 C116 C115 112.2(17) . .
O22 C117 C112 121.2(17) . .
O22 C117 C116 119.7(16) . .
C112 C117 C116 119.0(17) . .
N11 C118 C116 127.8(17) . .
N11 C118 H11M 116.1 . .
C116 C118 H11M 116.1 . .
N11 C119 C120 110.6(16) . .
N11 C119 H11N 109.5 . .
C120 C119 H11N 109.5 . .
N11 C119 H11O 109.5 . .
C120 C119 H11O 109.5 . .
H11N C119 H11O 108.1 . .
C119 C120 C121 115.6(18) . 7_546
C119 C120 H12E 108.4 . .
C121 C120 H12E 108.4 7_546 .
C119 C120 H12F 108.4 . .
C121 C120 H12F 108.4 7_546 .
H12E C120 H12F 107.4 . .
C122 C121 C120 112.1(18) . 7_546
C122 C121 H12H 109.2 . .
C120 C121 H12H 109.2 7_546 .
C122 C121 H12I 109.2 . .
C120 C121 H12I 109.2 7_546 .
H12H C121 H12I 107.9 . .
C121 C122 C123 116.4(15) . .
C121 C122 H12J 108.2 . .
C123 C122 H12J 108.2 . .
C121 C122 H12K 108.2 . .
C123 C122 H12K 108.2 . .
H12J C122 H12K 107.3 . .
C124 C123 C122 112.9(15) . .
C124 C123 H12L 109.0 . .
C122 C123 H12L 109.0 . .
C124 C123 H12M 109.0 . .
C122 C123 H12M 109.0 . .
H12L C123 H12M 107.8 . .
C123 C124 N12 111.7(15) . .
C123 C124 H12N 109.3 . .
N12 C124 H12N 109.3 . .
C123 C124 H12O 109.3 . .
N12 C124 H12O 109.3 . .
H12N C124 H12O 107.9 . .
N12 C125 C126 124.6(17) . .
N12 C125 H12P 117.7 . .
C126 C125 H12P 117.7 . .
C131 C126 C127 120.6(16) . .
C131 C126 C125 126.5(15) . .
C127 C126 C125 112.5(17) . .
C128 C127 C126 119(2) . .
C128 C127 H12Q 120.7 . .
C126 C127 H12Q 120.7 . .
C129 C128 C127 119(2) . .
C129 C128 H12R 120.3 . .
C127 C128 H12R 120.3 . .
C130 C129 C128 118.3(19) . .
C130 C129 H12S 120.8 . .
C128 C129 H12S 120.8 . .
O24 C130 C129 123.5(18) . .
O24 C130 C131 114.5(18) . .
C129 C130 C131 122(2) . .
C126 C131 O23 123.9(15) . .
C126 C131 C130 120.7(17) . .
O23 C131 C130 114.9(17) . .
O24 C132 H13D 109.5 . .
O24 C132 H13E 109.5 . .
H13D C132 H13E 109.5 . .
O24 C132 H13F 109.5 . .
H13D C132 H13F 109.5 . .
H13E C132 H13F 109.5 . .
O67 C133 O68 126.3(16) . .
O67 C133 C134 119.1(16) . .
O68 C133 C134 114.6(16) . .
C139 C134 C135 117.8(17) . .
C139 C134 C133 121.5(16) . .
C135 C134 C133 119.2(16) . .
C136 C135 C134 121.9(18) . .
C136 C135 H13G 119.1 . .
C134 C135 H13G 119.1 . .
C135 C136 C145 117.4(18) . 7_546
C135 C136 H13J 121.3 . .
C145 C136 H13J 121.3 7_546 .
C144 C137 C146 118.6(14) 7_546 7_546
C144 C137 C140 122.4(16) 7_546 .
C146 C137 C140 118.1(15) 7_546 .
C145 C138 C139 119.4(17) 7_546 .
C145 C138 H13A 120.3 7_546 .
C139 C138 H13A 120.3 . .
C134 C139 C138 121.1(18) . .
C134 C139 H13Q 119.5 . .
C138 C139 H13Q 119.5 . .
O25 C140 O26 125.8(13) . .
O25 C140 C137 118.6(15) . .
O26 C140 C137 115.6(14) . .
O70 C141 O69 126.2(15) . .
O70 C141 C142 121.3(15) . .
O69 C141 C142 112.4(15) . .
C143 C142 C147 120.9(16) . .
C143 C142 C141 122.5(15) . .
C147 C142 C141 116.4(15) . .
C142 C143 C144 121.1(17) . .
C142 C143 H14C 119.4 . .
C144 C143 H14C 119.4 . .
C137 C144 C143 120.0(18) 7_546 .
C137 C144 H14D 120.0 7_546 .
C143 C144 H14D 120.0 . .
C138 C145 C136 120.8(16) 7_546 7_546
C138 C145 C148 122.1(16) 7_546 .
C136 C145 C148 117.2(16) 7_546 .
C147 C146 C137 119.5(17) . 7_546
C147 C146 H14G 120.3 . .
C137 C146 H14G 120.3 7_546 .
C146 C147 C142 119.4(19) . .
C146 C147 H14M 120.3 . .
C142 C147 H14M 120.3 . .
O28 C148 O27 129.4(16) . .
O28 C148 C145 115.1(17) . .
O27 C148 C145 115.4(16) . .
C150 C149 H14N 109.5 . .
C150 C149 H14O 109.5 . .
H14N C149 H14O 109.5 . .
C150 C149 H14P 109.5 . .
H14N C149 H14P 109.5 . .
H14O C149 H14P 109.5 . .
O30 C150 O29 122.8(18) . .
O30 C150 C149 117.3(19) . .
O29 C150 C149 119.8(19) . .
C152 C151 H15B 109.5 . .
C152 C151 H15C 109.5 . .
H15B C151 H15C 109.5 . .
C152 C151 H15D 109.5 . .
H15B C151 H15D 109.5 . .
H15C C151 H15D 109.5 . .
O32 C152 O31 117.0(18) . .
O32 C152 C151 117.4(17) . .
O31 C152 C151 125.6(19) . .
O32 C152 Cd2 56.7(10) . .
O31 C152 Cd2 60.7(10) . .
C151 C152 Cd2 172.6(16) . .
C154 C153 H15E 109.5 . .
C154 C153 H15F 109.5 . .
H15E C153 H15F 109.5 . .
C154 C153 H15G 109.5 . .
H15E C153 H15G 109.5 . .
H15F C153 H15G 109.5 . .
O33 C154 O34 118.7(16) . .
O33 C154 C153 120.8(16) . .
O34 C154 C153 120.4(16) . .
C156 C155 H15H 109.5 . .
C156 C155 H15I 109.5 . .
H15H C155 H15I 109.5 . .
C156 C155 H15J 109.5 . .
H15H C155 H15J 109.5 . .
H15I C155 H15J 109.5 . .
O36 C156 O35 123(2) . .
O36 C156 C155 118(3) . .
O35 C156 C155 119(3) . .
O36 C156 Cd2 71.3(14) . .
O35 C156 Cd2 52.1(11) . .
C155 C156 Cd2 171(2) . .
C158 C157 H15K 109.5 . .
C158 C157 H15L 109.5 . .
H15K C157 H15L 109.5 . .
C158 C157 H15M 109.5 . .
H15K C157 H15M 109.5 . .
H15L C157 H15M 109.5 . .
O38 C158 O37 123.2(17) . .
O38 C158 C157 123(2) . .
O37 C158 C157 113.5(18) . .
C160 C159 H15N 109.5 . .
C160 C159 H15O 109.5 . .
H15N C159 H15O 109.5 . .
C160 C159 H15P 109.5 . .
H15N C159 H15P 109.5 . .
H15O C159 H15P 109.5 . .
O39 C160 O40 127.2(17) . .
O39 C160 C159 118(2) . .
O40 C160 C159 114.9(19) . .
C162 C161 H16A 109.5 . .
C162 C161 H16B 109.5 . .
H16A C161 H16B 109.5 . .
C162 C161 H16C 109.5 . .
H16A C161 H16C 109.5 . .
H16B C161 H16C 109.5 . .
O42 C162 O41 115(2) . .
O42 C162 C161 127(2) . .
O41 C162 C161 117.1(18) . .
O42 C162 Cd5 55.8(12) . .
O41 C162 Cd5 60.0(10) . .
C161 C162 Cd5 174.2(16) . .
C164 C163 H16D 109.5 . .
C164 C163 H16E 109.5 . .
H16D C163 H16E 109.5 . .
C164 C163 H16F 109.5 . .
H16D C163 H16F 109.5 . .
H16E C163 H16F 109.5 . .
O44 C164 O43 118.8(15) . .
O44 C164 C163 120.1(15) . .
O43 C164 C163 121.0(15) . .
C166 C165 H16G 109.5 . .
C166 C165 H16H 109.5 . .
H16G C165 H16H 109.5 . .
C166 C165 H16I 109.5 . .
H16G C165 H16I 109.5 . .
H16H C165 H16I 109.5 . .
O46 C166 O45 124(2) . .
O46 C166 C165 118(2) . .
O45 C166 C165 118(2) . .
C168 C167 H16J 109.5 . .
C168 C167 H16K 109.5 . .
H16J C167 H16K 109.5 . .
C168 C167 H16L 109.5 . .
H16J C167 H16L 109.5 . .
H16K C167 H16L 109.5 . .
O48 C168 O47 126(2) . .
O48 C168 C167 116(2) . .
O47 C168 C167 118(2) . .
C170 C169 H16M 109.5 . .
C170 C169 H16N 109.5 . .
H16M C169 H16N 109.5 . .
C170 C169 H16O 109.5 . .
H16M C169 H16O 109.5 . .
H16N C169 H16O 109.5 . .
O49 C170 O50 119.5(17) . .
O49 C170 C169 120.4(17) . .
O50 C170 C169 119.7(17) . .
O49 C170 Cd8 63.1(10) . .
O50 C170 Cd8 56.5(10) . .
C169 C170 Cd8 172.5(16) . .
C172 C171 H17B 109.5 . .
C172 C171 H17C 109.5 . .
H17B C171 H17C 109.5 . .
C172 C171 H17D 109.5 . .
H17B C171 H17D 109.5 . .
H17C C171 H17D 109.5 . .
O53 C172 O54 119.1(17) . .
O53 C172 C171 121.8(17) . .
O54 C172 C171 118.7(17) . .
C174 C173 H17E 109.5 . .
C174 C173 H17F 109.5 . .
H17E C173 H17F 109.5 . .
C174 C173 H17G 109.5 . .
H17E C173 H17G 109.5 . .
H17F C173 H17G 109.5 . .
O51 C174 O52 120(2) . .
O51 C174 C173 123(3) . .
O52 C174 C173 116(2) . .
O51 C174 Cd8 61.9(14) . .
O52 C174 Cd8 58.3(13) . .
C173 C174 Cd8 174(2) . .
C176 C175 H17H 109.5 . .
C176 C175 H17I 109.5 . .
H17H C175 H17I 109.5 . .
C176 C175 H17J 109.5 . .
H17H C175 H17J 109.5 . .
H17I C175 H17J 109.5 . .
O57 C176 O58 124.3(19) . .
O57 C176 C175 117.5(19) . .
O58 C176 C175 117.6(19) . .
C178 C177 H17K 109.5 . .
C178 C177 H17L 109.5 . .
H17K C177 H17L 109.5 . .
C178 C177 H17M 109.5 . .
H17K C177 H17M 109.5 . .
H17L C177 H17M 109.5 . .
O64 C178 O63 119.2(16) . .
O64 C178 C177 123.0(17) . .
O63 C178 C177 116.9(16) . .
O64 C178 Cd11 61.7(9) . .
O63 C178 Cd11 57.5(9) . .
C177 C178 Cd11 171.1(14) . .
C180 C179 H17N 109.5 . .
C180 C179 H17O 109.5 . .
H17N C179 H17O 109.5 . .
C180 C179 H17P 109.5 . .
H17N C179 H17P 109.5 . .
H17O C179 H17P 109.5 . .
O59 C180 O60 123.4(16) . .
O59 C180 C179 117.2(17) . .
O60 C180 C179 119.3(17) . .
C182 C181 H18B 109.5 . .
C182 C181 H18C 109.5 . .
H18B C181 H18C 109.5 . .
C182 C181 H18D 109.5 . .
H18B C181 H18D 109.5 . .
H18C C181 H18D 109.5 . .
O66 C182 O65 121.6(18) . .
O66 C182 C181 116.5(18) . .
O65 C182 C181 121.6(18) . .
O66 C182 Cd11 65.5(10) . .
O65 C182 Cd11 56.0(9) . .
C181 C182 Cd11 173.8(14) . .
C184 C183 H18E 109.5 . .
C184 C183 H18F 109.5 . .
H18E C183 H18F 109.5 . .
C184 C183 H18G 109.5 . .
H18E C183 H18G 109.5 . .
H18F C183 H18G 109.5 . .
O62 C184 O61 126.8(17) . .
O62 C184 C183 117.2(16) . .
O61 C184 C183 115.6(17) . .
C186 C185 H18H 109.5 . .
C186 C185 H18I 109.5 . .
H18H C185 H18I 109.5 . .
C186 C185 H18J 109.5 . .
H18H C185 H18J 109.5 . .
H18I C185 H18J 109.5 . .
O55 C186 O56 122.3(18) . .
O55 C186 C185 119(2) . .
O56 C186 C185 118(2) . .
C187 O72 H72A 109.5 . .
O72 C187 H18K 109.5 . .
O72 C187 H18L 109.5 . .
H18K C187 H18L 109.5 . .
O72 C187 H18M 109.5 . .
H18K C187 H18M 109.5 . .
H18L C187 H18M 109.5 . .
C188 O73 H18P 109.5 . .
O73 C188 H18N 109.5 . .
O73 C188 H18O 109.5 . .
H18N C188 H18O 109.5 . .
O73 C188 H73B 109.5 . .
H18N C188 H73B 109.5 . .
H18O C188 H73B 109.5 . .
C189 O74 H74C 109.5 . .
O74 C189 H18Q 109.5 . .
O74 C189 H18R 109.5 . .
H18Q C189 H18R 109.5 . .
O74 C189 H18S 109.5 . .
H18Q C189 H18S 109.5 . .
H18R C189 H18S 109.5 . .
C190 O75 H75D 109.5 . .
O75 C190 H19B 109.5 . .
O75 C190 H19C 109.5 . .
H19B C190 H19C 109.5 . .
O75 C190 H19D 109.5 . .
H19B C190 H19D 109.5 . .
H19C C190 H19D 109.5 . .
C192 O77 H77E 109.5 . .
O77 C192 H19E 109.5 . .
O77 C192 H19F 109.5 . .
H19E C192 H19F 109.5 . .
O77 C192 H19G 109.5 . .
H19E C192 H19G 109.5 . .
H19F C192 H19G 109.5 . .
C193 O78 H78A 109.5 . .
O78 C193 H19H 109.5 . .
O78 C193 H19I 109.5 . .
H19H C193 H19I 109.5 . .
O78 C193 H19J 109.5 . .
H19H C193 H19J 109.5 . .
H19I C193 H19J 109.5 . .
C194 O79 H79A 109.5 . .
O79 C194 H19K 109.5 . .
O79 C194 H19L 109.5 . .
H19K C194 H19L 109.5 . .
O79 C194 H19M 109.5 . .
H19K C194 H19M 109.5 . .
H19L C194 H19M 109.5 . .
C198 O83 H83B 109.5 . .
O83 C198 H19Q 109.5 . .
O83 C198 H19R 109.5 . .
H19Q C198 H19R 109.5 . .
O83 C198 H19S 109.5 . .
H19Q C198 H19S 109.5 . .
H19R C198 H19S 109.5 . .
C199 O84 H84B 109.5 . .
O84 C199 H19T 109.5 . .
O84 C199 H19U 109.5 . .
H19T C199 H19U 109.5 . .
O84 C199 H19V 109.5 . .
H19T C199 H19V 109.5 . .
H19U C199 H19V 109.5 . .

loop_
_geom_bond_atom_site_label_1
_geom_bond_atom_site_label_2
_geom_bond_distance
_geom_bond_site_symmetry_2
Tb1 O2 2.312(11) .
Tb1 O28 2.319(12) .
Tb1 O6 2.344(12) .
Tb1 O30 2.346(13) .
Tb1 O61 2.356(12) .
Tb1 O60 2.384(12) .
Tb1 O1 2.576(12) .
Tb1 N3 2.592(16) .
Tb1 Cd12 3.6632(15) .
Tb2 O68 2.292(11) .
Tb2 O39 2.312(14) .
Tb2 O10 2.327(11) .
Tb2 O7 2.346(11) .
Tb2 O38 2.407(12) .
Tb2 O34 2.412(11) .
Tb2 N4 2.542(14) .
Tb2 O9 2.588(12) .
Tb2 Cd3 3.6624(17) .
Tb3 O47 2.285(14) .
Tb3 O25 2.286(11) .
Tb3 O23 2.293(12) .
Tb3 O18 2.297(12) .
Tb3 O46 2.384(14) .
Tb3 O44 2.386(11) .
Tb3 O24 2.556(11) .
Tb3 N9 2.557(16) .
Tb3 Cd6 3.6509(17) .
Tb4 O69 2.282(12) .
Tb4 O15 2.320(11) .
Tb4 O57 2.327(13) .
Tb4 O19 2.339(11) .
Tb4 O55 2.385(13) .
Tb4 O54 2.388(12) .
Tb4 N10 2.578(15) .
Tb4 O16 2.595(12) .
Tb4 Cd9 3.6617(16) .
Cd1 O2 2.251(12) .
Cd1 O29 2.252(13) .
Cd1 N1 2.310(14) .
Cd1 O27 2.338(11) .
Cd1 O31 2.360(11) .
Cd1 O33 2.371(12) .
Cd2 O35 2.218(15) .
Cd2 O3 2.232(12) .
Cd2 O37 2.259(13) .
Cd2 O32 2.271(15) .
Cd2 O31 2.361(13) .
Cd2 O4 2.384(16) .
Cd2 O36 2.63(2) .
Cd2 C152 2.71(2) .
Cd2 C156 2.75(2) .
Cd3 O3 2.185(13) .
Cd3 N2 2.213(16) .
Cd3 O37 2.275(13) .
Cd3 O7 2.280(11) .
Cd3 O34 2.303(11) .
Cd3 O8 2.533(11) .
Cd3 O33 2.631(11) .
Cd4 O40 2.240(13) .
Cd4 O10 2.260(11) .
Cd4 O67 2.269(11) .
Cd4 O43 2.316(12) .
Cd4 N5 2.346(15) .
Cd4 O41 2.353(11) .
Cd5 O14 2.235(14) .
Cd5 O42 2.29(2) .
Cd5 O45 2.316(13) .
Cd5 O41 2.385(12) .
Cd5 O13 2.390(16) .
Cd5 O71 2.45(2) .
Cd5 C162 2.75(2) .
Cd6 N7 2.209(14) .
Cd6 O14 2.229(13) .
Cd6 O45 2.235(13) .
Cd6 O18 2.294(13) .
Cd6 O44 2.340(11) .
Cd6 O17 2.555(13) .
Cd6 O43 2.618(11) .
Cd7 O48 2.255(12) .
Cd7 O23 2.256(12) .
Cd7 O26 2.297(11) .
Cd7 O53 2.308(12) .
Cd7 N12 2.325(16) .
Cd7 O49 2.394(12) .
Cd8 O56 2.245(13) .
Cd8 O50 2.256(14) .
Cd8 O22 2.280(13) .
Cd8 O52 2.321(19) .
Cd8 O49 2.402(13) .
Cd8 O51 2.404(17) .
Cd8 O21 2.429(14) .
Cd8 C170 2.694(18) .
Cd8 C174 2.72(2) .
Cd9 O22 2.191(13) .
Cd9 N11 2.252(16) .
Cd9 O56 2.273(13) .
Cd9 O19 2.283(11) .
Cd9 O54 2.330(12) .
Cd9 O20 2.508(12) .
Cd9 O53 2.606(12) .
Cd10 O58 2.232(14) .
Cd10 O15 2.272(10) .
Cd10 N8 2.296(14) .
Cd10 O70 2.296(11) .
Cd10 O59 2.303(12) .
Cd10 O64 2.364(11) .
Cd11 O11 2.210(12) .
Cd11 O65 2.268(12) .
Cd11 O63 2.284(12) .
Cd11 O62 2.302(13) .
Cd11 O64 2.379(11) .
Cd11 O12 2.466(13) .
Cd11 O66 2.472(13) .
Cd11 C178 2.701(18) .
Cd11 C182 2.714(19) .
Cd12 O62 2.243(12) .
Cd12 O11 2.263(11) .
Cd12 N6 2.269(15) .
Cd12 O6 2.299(12) .
Cd12 O60 2.333(11) .
Cd12 O5 2.507(12) .
N1 C8 1.24(2) .
N1 C9 1.56(2) .
N2 C15 1.30(2) .
N2 C14 1.50(2) .
N3 C30 1.27(2) .
N3 C31 1.49(2) .
N4 C37 1.33(2) .
N4 C36 1.48(2) .
N5 C52 1.24(2) .
N5 C53 1.42(2) .
N6 C59 1.26(2) .
N6 C58 1.43(2) .
N7 C74 1.22(2) .
N7 C75 1.46(2) .
N8 C81 1.31(2) .
N8 C80 1.45(2) .
N9 C96 1.28(2) .
N9 C97 1.46(2) .
N10 C103 1.30(2) .
N10 C102 1.45(2) .
N11 C118 1.28(2) .
N11 C119 1.45(2) .
N12 C125 1.28(2) .
N12 C124 1.51(2) .
O1 C2 1.39(2) .
O1 C1 1.45(2) .
O2 C7 1.27(2) .
O3 C21 1.31(2) .
O4 C20 1.523(10) .
O4 C22 1.527(9) .
O5 C24 1.35(2) .
O5 C23 1.43(2) .
O6 C29 1.323(19) .
O7 C43 1.34(2) .
O8 C42 1.38(2) .
O8 C44 1.46(2) .
O9 C45 1.41(2) .
O9 C46 1.41(2) .
O10 C51 1.32(2) .
O11 C65 1.27(2) .
O12 C64 1.41(2) .
O12 C66 1.42(2) .
O13 C68 1.525(10) .
O13 C67 1.528(10) .
O14 C73 1.26(2) .
O15 C87 1.28(2) .
O16 C86 1.37(2) .
O16 C88 1.44(2) .
O17 C90 1.33(2) .
O17 C89 1.41(2) .
O18 C95 1.34(2) .
O19 C109 1.33(2) .
O20 C108 1.514(9) .
O20 C110 1.526(9) .
O21 C112 1.31(2) .
O21 C111 1.46(2) .
O22 C117 1.28(2) .
O23 C131 1.37(2) .
O24 C130 1.36(2) .
O24 C132 1.48(2) .
O25 C140 1.244(19) .
O26 C140 1.274(19) .
O27 C148 1.25(2) .
O28 C148 1.22(2) .
O29 C150 1.25(2) .
O30 C150 1.19(2) .
O31 C152 1.29(2) .
O32 C152 1.28(2) .
O33 C154 1.217(19) .
O34 C154 1.256(19) .
O35 C156 1.25(3) .
O36 C156 1.20(3) .
O37 C158 1.31(2) .
O38 C158 1.19(2) .
O39 C160 1.22(2) .
O40 C160 1.26(2) .
O41 C162 1.32(2) .
O42 C162 1.28(3) .
O43 C164 1.259(19) .
O44 C164 1.249(18) .
O45 C166 1.25(3) .
O46 C166 1.20(3) .
O47 C168 1.28(2) .
O48 C168 1.20(2) .
O49 C170 1.24(2) .
O50 C170 1.27(2) .
O51 C174 1.16(3) .
O52 C174 1.26(3) .
O53 C172 1.27(2) .
O54 C172 1.27(2) .
O55 C186 1.28(2) .
O56 C186 1.30(2) .
O57 C176 1.22(2) .
O58 C176 1.26(2) .
O59 C180 1.23(2) .
O60 C180 1.26(2) .
O61 C184 1.24(2) .
O62 C184 1.22(2) .
O63 C178 1.30(2) .
O64 C178 1.28(2) .
O65 C182 1.24(2) .
O66 C182 1.23(2) .
O67 C133 1.25(2) .
O68 C133 1.26(2) .
O69 C141 1.28(2) .
O70 C141 1.22(2) .
O71 H71A 0.8495 .
C1 H1A 0.9600 .
C1 H1B 0.9600 .
C1 H1C 0.9600 .
C2 C3 1.40(3) .
C2 C7 1.46(2) .
C3 C4 1.34(3) .
C3 H3A 0.9300 .
C4 C5 1.43(3) .
C4 H4A 0.9300 .
C5 C6 1.38(3) .
C5 H5A 0.9300 .
C6 C7 1.48(3) .
C6 C8 1.49(2) .
C8 H8A 0.9300 .
C9 C10 1.53(2) .
C9 H9A 0.9700 .
C9 H9B 0.9700 .
C10 C11 1.50(2) .
C10 H10A 0.9700 .
C10 H10B 0.9700 .
C11 C12 1.52(2) .
C11 H11A 0.9700 .
C11 H11B 0.9700 .
C12 C13 1.61(2) 7_546
C12 H12A 0.9700 .
C12 H12B 0.9700 .
C13 C14 1.46(3) .
C13 C12 1.61(2) 7_546
C13 H13B 0.9700 .
C13 H13C 0.9700 .
C14 H14A 0.9700 .
C14 H14B 0.9700 .
C15 C16 1.39(3) .
C15 H15A 0.9300 .
C16 C17 1.33(3) .
C16 C21 1.47(3) .
C17 C18 1.32(3) .
C17 H17A 0.9300 .
C18 C19 1.36(3) .
C18 H18A 0.9300 .
C19 C20 1.38(3) .
C19 H19A 0.9300 .
C20 C21 1.41(3) .
C22 H22A 0.9600 .
C22 H22B 0.9600 .
C22 H22C 0.9600 .
C23 H23A 0.9600 .
C23 H23B 0.9600 .
C23 H23C 0.9600 .
C24 C29 1.34(2) .
C24 C25 1.38(3) .
C25 C26 1.44(3) .
C25 H25A 0.9300 .
C26 C27 1.38(3) .
C26 H26A 0.9300 .
C27 C28 1.44(2) .
C27 H27A 0.9300 .
C28 C29 1.40(2) .
C28 C30 1.45(2) .
C30 H30A 0.9300 .
C31 C32 1.44(3) .
C31 H31A 0.9700 .
C31 H31B 0.9700 .
C32 C33 1.53(3) .
C32 H32A 0.9700 .
C32 H32B 0.9700 .
C33 C34 1.52(2) .
C33 H33A 0.9700 .
C33 H33B 0.9700 .
C34 C35 1.534(9) .
C34 H34A 0.9700 .
C34 H34B 0.9700 .
C35 C36 1.54(2) 7_546
C35 H35B 0.9700 .
C35 H35C 0.9700 .
C36 C35 1.54(2) 7_546
C36 H36B 0.9700 .
C36 H36C 0.9700 .
C37 C38 1.40(3) .
C37 H37A 0.9300 .
C38 C43 1.34(2) .
C38 C39 1.36(3) .
C39 C40 1.40(3) .
C39 H39A 0.9300 .
C40 C41 1.37(3) .
C40 H40A 0.9300 .
C41 C42 1.40(3) .
C41 H41A 0.9300 .
C42 C43 1.46(2) .
C44 H44A 0.9600 .
C44 H44B 0.9600 .
C44 H44C 0.9600 .
C45 H45A 0.9600 .
C45 H45B 0.9600 .
C45 H45C 0.9600 .
C46 C47 1.39(3) .
C46 C51 1.42(2) .
C47 C48 1.31(3) .
C47 H47A 0.9300 .
C48 C49 1.35(3) .
C48 H48A 0.9300 .
C49 C50 1.31(2) .
C49 H49A 0.9300 .
C50 C52 1.44(2) .
C50 C51 1.49(3) .
C52 H52A 0.9300 .
C53 C54 1.49(2) .
C53 H53A 0.9700 .
C53 H53B 0.9700 .
C54 C55 1.50(2) .
C54 H54A 0.9700 .
C54 H54B 0.9700 .
C55 C56 1.51(2) 7_546
C55 H55B 0.9700 .
C55 H55C 0.9700 .
C56 C55 1.51(2) 7_546
C56 C57 1.53(2) .
C56 H56B 0.9700 .
C56 H56C 0.9700 .
C57 C58 1.56(3) .
C57 H57A 0.9700 .
C57 H57B 0.9700 .
C58 H58A 0.9700 .
C58 H58B 0.9700 .
C59 C60 1.48(3) .
C59 H59A 0.9300 .
C60 C61 1.36(3) .
C60 C65 1.45(2) .
C61 C62 1.40(2) .
C61 H61A 0.9300 .
C62 C63 1.38(3) .
C62 H62A 0.9300 .
C63 C64 1.33(2) .
C63 H63A 0.9300 .
C64 C65 1.42(2) .
C66 H66A 0.9600 .
C66 H66B 0.9600 .
C66 H66C 0.9600 .
C67 H67A 0.9600 .
C67 H67B 0.9600 .
C67 H67C 0.9600 .
C68 C69 1.29(3) .
C68 C73 1.51(3) .
C69 C70 1.28(4) .
C69 H69A 0.9300 .
C70 C71 1.30(4) .
C70 H70A 0.9300 .
C71 C72 1.47(3) .
C71 H71B 0.9300 .
C72 C73 1.37(3) .
C72 C74 1.463(10) .
C74 H74A 0.9300 .
C75 C76 1.46(2) .
C75 H75A 0.9700 .
C75 H75B 0.9700 .
C76 C77 1.50(2) .
C76 H76A 0.9700 .
C76 H76B 0.9700 .
C77 C78 1.49(2) .
C77 H77A 0.9700 .
C77 H77B 0.9700 .
C78 C79 1.51(2) 7_546
C78 H78B 0.9700 .
C78 H78C 0.9700 .
C79 C78 1.51(2) 7_546
C79 C80 1.55(2) .
C79 H79B 0.9700 .
C79 H79C 0.9700 .
C80 H80A 0.9700 .
C80 H80B 0.9700 .
C81 C82 1.36(2) .
C81 H81A 0.9300 .
C82 C83 1.38(2) .
C82 C87 1.46(2) .
C83 C84 1.40(3) .
C83 H83A 0.9300 .
C84 C85 1.36(3) .
C84 H84A 0.9300 .
C85 C86 1.40(3) .
C85 H85A 0.9300 .
C86 C87 1.42(2) .
C88 H88A 0.9600 .
C88 H88B 0.9600 .
C88 H88C 0.9600 .
C89 H89A 0.9600 .
C89 H89B 0.9600 .
C89 H89C 0.9600 .
C90 C95 1.37(3) .
C90 C91 1.39(3) .
C91 C92 1.41(3) .
C91 H91A 0.9300 .
C92 C93 1.37(3) .
C92 H92A 0.9300 .
C93 C94 1.36(3) .
C93 H93A 0.9300 .
C94 C96 1.41(2) .
C94 C95 1.49(3) .
C96 H96A 0.9300 .
C97 C98 1.51(3) .
C97 H97A 0.9700 .
C97 H97B 0.9700 .
C98 C99 1.46(3) .
C98 H98A 0.9700 .
C98 H98B 0.9700 .
C99 C100 1.55(3) .
C99 H99A 0.9700 .
C99 H99B 0.9700 .
C100 C101 1.48(3) .
C100 H10C 0.9700 .
C100 H10D 0.9700 .
C101 C102 1.53(3) 7_546
C101 H10F 0.9700 .
C101 H10G 0.9700 .
C102 C101 1.53(3) 7_546
C102 H10I 0.9700 .
C102 H10J 0.9700 .
C103 C104 1.41(3) .
C103 H10K 0.9300 .
C104 C109 1.34(3) .
C104 C105 1.37(3) .
C105 C106 1.45(3) .
C105 H10L 0.9300 .
C106 C107 1.29(2) .
C106 H10M 0.9300 .
C107 C108 1.32(3) .
C107 H10N 0.9300 .
C108 C109 1.44(3) .
C110 H11C 0.9600 .
C110 H11D 0.9600 .
C110 H110 0.9600 .
C111 H11F 0.9600 .
C111 H11G 0.9600 .
C111 H11H 0.9600 .
C112 C113 1.36(3) .
C112 C117 1.41(3) .
C113 C114 1.40(3) .
C113 H11I 0.9300 .
C114 C115 1.39(3) .
C114 H11J 0.9300 .
C115 C116 1.47(3) .
C115 H11K 0.9300 .
C116 C117 1.41(2) .
C116 C118 1.45(2) .
C118 H11M 0.9300 .
C119 C120 1.48(3) .
C119 H11N 0.9700 .
C119 H11O 0.9700 .
C120 C121 1.59(3) 7_546
C120 H12E 0.9700 .
C120 H12F 0.9700 .
C121 C122 1.44(3) .
C121 C120 1.59(3) 7_546
C121 H12H 0.9700 .
C121 H12I 0.9700 .
C122 C123 1.49(2) .
C122 H12J 0.9700 .
C122 H12K 0.9700 .
C123 C124 1.46(2) .
C123 H12L 0.9700 .
C123 H12M 0.9700 .
C124 H12N 0.9700 .
C124 H12O 0.9700 .
C125 C126 1.49(2) .
C125 H12P 0.9300 .
C126 C131 1.33(3) .
C126 C127 1.44(3) .
C127 C128 1.44(3) .
C127 H12Q 0.9300 .
C128 C129 1.42(3) .
C128 H12R 0.9300 .
C129 C130 1.38(3) .
C129 H12S 0.9300 .
C130 C131 1.40(3) .
C132 H13D 0.9600 .
C132 H13E 0.9600 .
C132 H13F 0.9600 .
C133 C134 1.47(2) .
C134 C139 1.40(2) .
C134 C135 1.43(2) .
C135 C136 1.37(2) .
C135 H13G 0.9300 .
C136 C145 1.47(3) 7_546
C136 H13J 0.9300 .
C137 C144 1.36(2) 7_546
C137 C146 1.46(2) 7_546
C137 C140 1.464(9) .
C138 C145 1.35(2) 7_546
C138 C139 1.40(2) .
C138 H13A 0.9300 .
C139 H13Q 0.9300 .
C141 C142 1.51(2) .
C142 C143 1.34(2) .
C142 C147 1.40(2) .
C143 C144 1.39(2) .
C143 H14C 0.9300 .
C144 C137 1.36(2) 7_546
C144 H14D 0.9300 .
C145 C138 1.35(2) 7_546
C145 C136 1.47(3) 7_546
C145 C148 1.49(2) .
C146 C147 1.35(3) .
C146 C137 1.46(2) 7_546
C146 H14G 0.9300 .
C147 H14M 0.9300 .
C149 C150 1.48(3) .
C149 H14N 0.9600 .
C149 H14O 0.9600 .
C149 H14P 0.9600 .
C151 C152 1.45(3) .
C151 H15B 0.9600 .
C151 H15C 0.9600 .
C151 H15D 0.9600 .
C153 C154 1.54(2) .
C153 H15E 0.9600 .
C153 H15F 0.9600 .
C153 H15G 0.9600 .
C155 C156 1.465(10) .
C155 H15H 0.9600 .
C155 H15I 0.9600 .
C155 H15J 0.9600 .
C157 C158 1.531(10) .
C157 H15K 0.9600 .
C157 H15L 0.9600 .
C157 H15M 0.9600 .
C159 C160 1.535(10) .
C159 H15N 0.9600 .
C159 H15O 0.9600 .
C159 H15P 0.9600 .
C161 C162 1.43(3) .
C161 H16A 0.9600 .
C161 H16B 0.9600 .
C161 H16C 0.9600 .
C163 C164 1.48(2) .
C163 H16D 0.9600 .
C163 H16E 0.9600 .
C163 H16F 0.9600 .
C165 C166 1.51(3) .
C165 H16G 0.9600 .
C165 H16H 0.9600 .
C165 H16I 0.9600 .
C167 C168 1.53(3) .
C167 H16J 0.9600 .
C167 H16K 0.9600 .
C167 H16L 0.9600 .
C169 C170 1.54(3) .
C169 H16M 0.9600 .
C169 H16N 0.9600 .
C169 H16O 0.9600 .
C171 C172 1.49(3) .
C171 H17B 0.9600 .
C171 H17C 0.9600 .
C171 H17D 0.9600 .
C173 C174 1.54(4) .
C173 H17E 0.9600 .
C173 H17F 0.9600 .
C173 H17G 0.9600 .
C175 C176 1.51(3) .
C175 H17H 0.9600 .
C175 H17I 0.9600 .
C175 H17J 0.9600 .
C177 C178 1.48(3) .
C177 H17K 0.9600 .
C177 H17L 0.9600 .
C177 H17M 0.9600 .
C179 C180 1.48(2) .
C179 H17N 0.9600 .
C179 H17O 0.9600 .
C179 H17P 0.9600 .
C181 C182 1.56(3) .
C181 H18B 0.9600 .
C181 H18C 0.9600 .
C181 H18D 0.9600 .
C183 C184 1.56(2) .
C183 H18E 0.9600 .
C183 H18F 0.9600 .
C183 H18G 0.9600 .
C185 C186 1.47(3) .
C185 H18H 0.9600 .
C185 H18I 0.9600 .
C185 H18J 0.9600 .
O72 C187 1.544(10) .
O72 H72A 0.8200 .
C187 H18K 0.9600 .
C187 H18L 0.9600 .
C187 H18M 0.9600 .
O73 C188 1.543(10) .
O73 H18P 0.8200 .
C188 H18N 0.9600 .
C188 H18O 0.9600 .
C188 H73B 0.9600 .
O74 C189 1.519(9) .
O74 H74C 0.8200 .
C189 H18Q 0.9600 .
C189 H18R 0.9600 .
C189 H18S 0.9600 .
O75 C190 1.534(10) .
O75 H75D 0.8200 .
C190 H19B 0.9600 .
C190 H19C 0.9600 .
C190 H19D 0.9600 .
O76 O101 1.47(8) .
O77 C192 1.53(6) .
O77 H77E 0.8200 .
C192 H19E 0.9600 .
C192 H19F 0.9600 .
C192 H19G 0.9600 .
O78 C193 1.59(7) .
O78 H78A 0.8200 .
C193 H19H 0.9600 .
C193 H19I 0.9600 .
C193 H19J 0.9600 .
O79 C194 1.548(10) .
O79 H79A 0.8200 .
C194 H19K 0.9600 .
C194 H19L 0.9600 .
C194 H19M 0.9600 .
O81 O82 1.42(15) .
O83 C198 1.554(10) .
O83 H83B 0.8200 .
C198 H19Q 0.9600 .
C198 H19R 0.9600 .
C198 H19S 0.9600 .
O84 C199 1.551(10) .
O84 H84B 0.8200 .
C199 H19T 0.9600 .
C199 H19U 0.9600 .
C199 H19V 0.9600 .
O89 H71A 1.4603 .
